data_4512555
loop_
_publ_author_name
'Sasaki, Toshiyuki'
'Ida, Yoko'
'Yuge, Tetsuharu'
'Yamamoto, Atsushi'
'Hisaki, Ichiro'
'Tohnai, Norimitsu'
'Miyata, Mikiji'

_publ_section_title
;
 Chirality Generation in Supramolecular Clusters: Analogues of
 Octacoordinated Polyhedrons
;
_journal_issue 2
_journal_name_full 'Crystal Growth &amp; Design'
_journal_page_first 658
_journal_paper_doi 10.1021/cg5013445
_journal_volume 15
_journal_year 2015
_chemical_formula_moiety 'C48 H54 N2 O4 '
_chemical_formula_sum 'C48 H54 N2 O4'
_chemical_formula_weight 722.97
_space_group_IT_number 15
_symmetry_cell_setting monoclinic
_symmetry_Int_Tables_number 15
_symmetry_space_group_name_Hall '-C 2yc'
_symmetry_space_group_name_H-M 'C 1 2/c 1'
_cell_angle_alpha 90.0000
_cell_angle_beta 100.8180(12)
_cell_angle_gamma 90.0000
_cell_formula_units_Z 8
_cell_length_a 13.5015(3)
_cell_length_b 25.7288(6)
_cell_length_c 24.7927(6)
_cell_measurement_reflns_used 18047
_cell_measurement_temperature 213.1
_cell_measurement_theta_max 68.2
_cell_measurement_theta_min 3.4
_cell_volume 8459.4(3)
_computing_cell_refinement PROCESS-AUTO
_computing_data_collection PROCESS-AUTO
_computing_data_reduction CrystalStructure
_computing_publication_material 'CrystalStructure 3.8'
_computing_structure_refinement SHELXL
_computing_structure_solution SIR2004
_diffrn_ambient_temperature 213.1
_diffrn_detector_area_resol_mean 10.00
_diffrn_measured_fraction_theta_full 0.994
_diffrn_measured_fraction_theta_max 0.994
_diffrn_measurement_device_type 'Rigaku RAXIS-RAPID'
_diffrn_measurement_method \w
_diffrn_radiation_type 'Cu K\a'
_diffrn_radiation_wavelength 1.54187
_diffrn_reflns_av_R_equivalents 0.113
_diffrn_reflns_limit_h_max 16
_diffrn_reflns_limit_h_min -16
_diffrn_reflns_limit_k_max 30
_diffrn_reflns_limit_k_min -30
_diffrn_reflns_limit_l_max 29
_diffrn_reflns_limit_l_min -29
_diffrn_reflns_number 40767
_diffrn_reflns_theta_full 68.22
_diffrn_reflns_theta_max 68.22
_exptl_absorpt_coefficient_mu 0.560
_exptl_absorpt_correction_T_max 0.946
_exptl_absorpt_correction_T_min 0.380
_exptl_absorpt_correction_type multi-scan
_exptl_absorpt_process_details
;
    Higashi, T. (1995). Program for Absorption Correction.
    Rigaku Corporation, Tokyo, Japan.
;
_exptl_crystal_colour colorless
_exptl_crystal_density_diffrn 1.135
_exptl_crystal_density_method 'not measured'
_exptl_crystal_description chunk
_exptl_crystal_F_000 3104.00
_exptl_crystal_size_max 0.50
_exptl_crystal_size_mid 0.20
_exptl_crystal_size_min 0.10
_refine_diff_density_max 0.36
_refine_diff_density_min -0.47
_refine_ls_extinction_method none
_refine_ls_goodness_of_fit_ref 1.421
_refine_ls_hydrogen_treatment refall
_refine_ls_number_parameters 488
_refine_ls_number_reflns 7699
_refine_ls_R_factor_gt 0.1164
_refine_ls_shift/su_max 0.0000
_refine_ls_structure_factor_coef Fsqd
_refine_ls_weighting_details 'w = 1/[\s^2^(Fo^2^)+(0.0500P)^2^+10.0000P] where P=(Fo^2^+2Fc^2^)/3'
_refine_ls_weighting_scheme calc
_refine_ls_wR_factor_ref 0.2956
_reflns_number_gt 2862
_reflns_number_total 7699
_reflns_threshold_expression F^2^>2.0\s(F^2^)
_cod_data_source_file 2-TPAA-isoBut-tBut.cif
_cod_data_source_block '_TPhAA_isoButBu'
_cod_depositor_comments 'Adding full bibliography for 4512552--4512556.cif.'
_cod_original_cell_volume 8459.4(4)
_cod_original_formula_sum 'C48 H54 N2 O4 '
_cod_database_code 4512555

loop_
_symmetry_equiv_pos_site_id
_symmetry_equiv_pos_as_xyz
1 +X,+Y,+Z
2 -X,+Y,1/2-Z
3 -X,-Y,-Z
4 +X,-Y,1/2+Z
5 1/2+X,1/2+Y,+Z
6 1/2-X,1/2+Y,1/2-Z
7 1/2-X,1/2-Y,-Z
8 1/2+X,1/2-Y,1/2+Z

loop_
_atom_site_label
_atom_site_type_symbol
_atom_site_fract_x
_atom_site_fract_y
_atom_site_fract_z
_atom_site_U_iso_or_equiv
_atom_site_adp_type
_atom_site_occupancy
_atom_site_symmetry_multiplicity
_atom_site_calc_flag
_atom_site_refinement_flags
O(1) O 0.3333(3) 0.36160(18) 0.81844(16) 0.0747(12) Uani 1.00 1 d .
O(2) O 0.4023(2) 0.28456(17) 0.80717(15) 0.0685(11) Uani 1.00 1 d .
O(3) O 0.6246(2) 0.39226(19) 0.85268(19) 0.0828(13) Uani 1.00 1 d .
O(4) O 0.6305(2) 0.46966(18) 0.81444(17) 0.0792(13) Uani 1.00 1 d .
N(1) N 0.6088(3) 0.29779(18) 0.80643(18) 0.0632(13) Uani 1.00 1 d .
N(2) N 0.4176(3) 0.45389(19) 0.80049(19) 0.0689(14) Uani 1.00 1 d .
C(1) C 0.3538(4) 0.3162(3) 0.8325(2) 0.0641(16) Uani 1.00 1 d .
C(2) C 0.3202(3) 0.2934(2) 0.8851(2) 0.0498(13) Uani 1.00 1 d .
C(3) C 0.4135(3) 0.2678(2) 0.9197(2) 0.0558(14) Uani 1.00 1 d .
C(4) C 0.5034(4) 0.2971(2) 0.9316(2) 0.0699(17) Uani 1.00 1 d .
C(5) C 0.5889(4) 0.2762(3) 0.9649(2) 0.084(2) Uani 1.00 1 d .
C(6) C 0.5868(5) 0.2269(3) 0.9868(2) 0.088(2) Uani 1.00 1 d .
C(7) C 0.5001(5) 0.1976(2) 0.9743(2) 0.083(2) Uani 1.00 1 d .
C(8) C 0.4144(4) 0.2185(2) 0.9416(2) 0.0692(17) Uani 1.00 1 d .
C(9) C 0.2339(3) 0.2539(2) 0.8684(2) 0.0565(14) Uani 1.00 1 d .
C(10) C 0.1740(4) 0.2389(2) 0.9062(2) 0.0670(16) Uani 1.00 1 d .
C(11) C 0.0966(4) 0.2032(2) 0.8922(2) 0.0710(18) Uani 1.00 1 d .
C(12) C 0.0761(4) 0.1813(2) 0.8412(3) 0.0768(19) Uani 1.00 1 d .
C(13) C 0.1340(5) 0.1956(2) 0.8036(2) 0.084(2) Uani 1.00 1 d .
C(14) C 0.2116(4) 0.2317(2) 0.8170(2) 0.0741(18) Uani 1.00 1 d .
C(15) C 0.2802(4) 0.3383(2) 0.9179(2) 0.0575(14) Uani 1.00 1 d .
C(16) C 0.3236(5) 0.3503(2) 0.9712(2) 0.080(2) Uani 1.00 1 d .
C(17) C 0.2842(5) 0.3899(3) 0.9996(2) 0.097(2) Uani 1.00 1 d .
C(18) C 0.2028(5) 0.4182(3) 0.9756(3) 0.091(2) Uani 1.00 1 d .
C(19) C 0.1575(4) 0.4063(2) 0.9225(3) 0.082(2) Uani 1.00 1 d .
C(20) C 0.1953(4) 0.3665(2) 0.8934(2) 0.0704(17) Uani 1.00 1 d .
C(21) C 0.6702(4) 0.4336(3) 0.8460(2) 0.0721(18) Uani 1.00 1 d .
C(22) C 0.7825(3) 0.4399(2) 0.8758(2) 0.0535(14) Uani 1.00 1 d .
C(23) C 0.8237(4) 0.4926(2) 0.8611(2) 0.0610(15) Uani 1.00 1 d .
C(24) C 0.7765(5) 0.5376(2) 0.8758(2) 0.0763(18) Uani 1.00 1 d .
C(25) C 0.8103(6) 0.5858(3) 0.8634(3) 0.098(2) Uani 1.00 1 d .
C(26) C 0.8898(6) 0.5909(3) 0.8376(3) 0.101(2) Uani 1.00 1 d .
C(27) C 0.9396(5) 0.5472(3) 0.8236(2) 0.090(2) Uani 1.00 1 d .
C(28) C 0.9067(4) 0.4974(2) 0.8357(2) 0.0726(18) Uani 1.00 1 d .
C(29) C 0.7924(4) 0.4369(2) 0.9388(2) 0.0604(15) Uani 1.00 1 d .
C(30) C 0.7160(5) 0.4205(2) 0.9654(3) 0.084(2) Uani 1.00 1 d .
C(31) C 0.7334(6) 0.4171(3) 1.0223(3) 0.096(2) Uani 1.00 1 d .
C(32) C 0.8254(7) 0.4286(2) 1.0527(3) 0.094(2) Uani 1.00 1 d .
C(33) C 0.9019(5) 0.4450(2) 1.0276(2) 0.085(2) Uani 1.00 1 d .
C(34) C 0.8853(4) 0.4499(2) 0.9710(2) 0.0698(17) Uani 1.00 1 d .
C(35) C 0.8374(3) 0.3935(2) 0.8550(2) 0.0543(14) Uani 1.00 1 d .
C(36) C 0.8954(3) 0.3585(2) 0.8897(2) 0.0598(15) Uani 1.00 1 d .
C(37) C 0.9462(4) 0.3179(2) 0.8692(2) 0.0673(17) Uani 1.00 1 d .
C(38) C 0.9389(4) 0.3113(2) 0.8138(2) 0.0701(17) Uani 1.00 1 d .
C(39) C 0.8787(4) 0.3448(2) 0.7782(2) 0.0702(17) Uani 1.00 1 d .
C(40) C 0.8283(4) 0.3858(2) 0.7986(2) 0.0714(17) Uani 1.00 1 d .
C(41) C 0.6895(4) 0.2648(2) 0.8367(2) 0.0788(19) Uani 1.00 1 d .
C(42) C 0.6819(5) 0.2083(3) 0.8194(3) 0.109(2) Uani 1.00 1 d .
C(43) C 0.5898(6) 0.1818(3) 0.8270(4) 0.145(3) Uani 1.00 1 d .
C(44) C 0.7750(6) 0.1799(3) 0.8497(4) 0.172(4) Uani 1.00 1 d .
C(45) C 0.3799(4) 0.4960(2) 0.8346(3) 0.0785(19) Uani 1.00 1 d .
C(46) C 0.4134(5) 0.4794(3) 0.8941(2) 0.114(2) Uani 1.00 1 d .
C(47) C 0.2645(4) 0.4960(2) 0.8171(3) 0.105(2) Uani 1.00 1 d .
C(48) C 0.4239(5) 0.5476(3) 0.8205(4) 0.141(3) Uani 1.00 1 d .
H(1) H 0.5056 0.3307 0.9171 0.084 Uiso 1.00 1 c R
H(2) H 0.6485 0.2959 0.9726 0.100 Uiso 1.00 1 c R
H(3) H 0.6441 0.2135 1.0101 0.106 Uiso 1.00 1 c R
H(4) H 0.4989 0.1636 0.9879 0.100 Uiso 1.00 1 c R
H(5) H 0.3552 0.1984 0.9342 0.083 Uiso 1.00 1 c R
H(6) H 0.1865 0.2534 0.9417 0.080 Uiso 1.00 1 c R
H(7) H 0.0575 0.1938 0.9183 0.085 Uiso 1.00 1 c R
H(8) H 0.0235 0.1571 0.8319 0.092 Uiso 1.00 1 c R
H(9) H 0.1211 0.1807 0.7683 0.101 Uiso 1.00 1 c R
H(10) H 0.2496 0.2412 0.7904 0.089 Uiso 1.00 1 c R
H(11) H 0.3805 0.3317 0.9888 0.096 Uiso 1.00 1 c R
H(12) H 0.3147 0.3971 1.0361 0.116 Uiso 1.00 1 c R
H(13) H 0.1779 0.4453 0.9948 0.109 Uiso 1.00 1 c R
H(14) H 0.1004 0.4251 0.9056 0.099 Uiso 1.00 1 c R
H(15) H 0.1634 0.3588 0.8572 0.084 Uiso 1.00 1 c R
H(16) H 0.7218 0.5349 0.8941 0.092 Uiso 1.00 1 c R
H(17) H 0.7775 0.6157 0.8729 0.118 Uiso 1.00 1 c R
H(18) H 0.9114 0.6242 0.8292 0.121 Uiso 1.00 1 c R
H(19) H 0.9951 0.5508 0.8061 0.109 Uiso 1.00 1 c R
H(20) H 0.9406 0.4677 0.8267 0.087 Uiso 1.00 1 c R
H(21) H 0.6524 0.4117 0.9448 0.101 Uiso 1.00 1 c R
H(22) H 0.6809 0.4067 1.0400 0.115 Uiso 1.00 1 c R
H(23) H 0.8365 0.4254 1.0912 0.113 Uiso 1.00 1 c R
H(24) H 0.9655 0.4529 1.0487 0.102 Uiso 1.00 1 c R
H(25) H 0.9374 0.4621 0.9541 0.084 Uiso 1.00 1 c R
H(26) H 0.9008 0.3622 0.9279 0.072 Uiso 1.00 1 c R
H(27) H 0.9858 0.2948 0.8936 0.081 Uiso 1.00 1 c R
H(28) H 0.9744 0.2844 0.8002 0.084 Uiso 1.00 1 c R
H(29) H 0.8715 0.3399 0.7401 0.084 Uiso 1.00 1 c R
H(30) H 0.7878 0.4084 0.7739 0.086 Uiso 1.00 1 c R
H(31) H 0.6879 0.2669 0.8760 0.095 Uiso 1.00 1 c R
H(32) H 0.7547 0.2785 0.8313 0.095 Uiso 1.00 1 c R
H(33) H 0.6841 0.2071 0.7798 0.131 Uiso 1.00 1 c R
H(34) H 0.6010 0.1651 0.8627 0.174 Uiso 1.00 1 c R
H(35) H 0.5716 0.1558 0.7986 0.174 Uiso 1.00 1 c R
H(36) H 0.5356 0.2069 0.8248 0.174 Uiso 1.00 1 c R
H(37) H 0.8286 0.1823 0.8287 0.206 Uiso 1.00 1 c R
H(38) H 0.7586 0.1436 0.8542 0.206 Uiso 1.00 1 c R
H(39) H 0.7970 0.1956 0.8855 0.206 Uiso 1.00 1 c R
H(40) H 0.3609 0.4586 0.9054 0.137 Uiso 1.00 1 c R
H(41) H 0.4258 0.5101 0.9173 0.137 Uiso 1.00 1 c R
H(42) H 0.4748 0.4591 0.8978 0.137 Uiso 1.00 1 c R
H(43) H 0.2449 0.5201 0.7869 0.126 Uiso 1.00 1 c R
H(44) H 0.2342 0.5066 0.8478 0.126 Uiso 1.00 1 c R
H(45) H 0.2416 0.4613 0.8055 0.126 Uiso 1.00 1 c R
H(46) H 0.4883 0.5533 0.8448 0.169 Uiso 1.00 1 c R
H(47) H 0.3780 0.5755 0.8251 0.169 Uiso 1.00 1 c R
H(48) H 0.4337 0.5468 0.7827 0.169 Uiso 1.00 1 c R
H(49) H 0.6284 0.3109 0.7765 0.076 Uiso 1.00 1 c R
H(50) H 0.5959 0.3240 0.8282 0.076 Uiso 1.00 1 c R
H(51) H 0.5526 0.2787 0.7961 0.076 Uiso 1.00 1 c R
H(52) H 0.4805 0.4616 0.7960 0.083 Uiso 1.00 1 c R
H(53) H 0.3766 0.4520 0.7674 0.083 Uiso 1.00 1 c R
H(54) H 0.4179 0.4231 0.8178 0.083 Uiso 1.00 1 c R

loop_
_atom_site_aniso_label
_atom_site_aniso_U_11
_atom_site_aniso_U_22
_atom_site_aniso_U_33
_atom_site_aniso_U_12
_atom_site_aniso_U_13
_atom_site_aniso_U_23
O(1) 0.080(2) 0.071(3) 0.074(2) -0.002(2) 0.017(2) 0.017(2)
O(2) 0.060(2) 0.094(3) 0.056(2) -0.002(2) 0.021(2) -0.000(2)
O(3) 0.060(2) 0.077(3) 0.113(3) -0.008(2) 0.019(2) -0.023(2)
O(4) 0.065(2) 0.094(3) 0.072(2) 0.011(2) -0.005(2) -0.011(2)
N(1) 0.056(2) 0.070(3) 0.066(3) -0.002(2) 0.018(2) -0.004(2)
N(2) 0.057(2) 0.072(3) 0.077(3) 0.003(2) 0.010(2) -0.000(2)
C(1) 0.052(3) 0.085(5) 0.055(3) -0.007(3) 0.011(2) 0.008(3)
C(2) 0.048(3) 0.052(3) 0.049(3) 0.008(2) 0.007(2) 0.004(2)
C(3) 0.050(3) 0.067(4) 0.048(3) 0.007(2) 0.003(2) 0.002(2)
C(4) 0.064(3) 0.075(4) 0.068(4) -0.001(3) 0.006(3) 0.011(3)
C(5) 0.061(4) 0.115(6) 0.070(4) 0.002(4) -0.001(3) 0.007(4)
C(6) 0.072(4) 0.112(6) 0.075(4) 0.013(4) -0.006(3) 0.019(4)
C(7) 0.078(4) 0.081(5) 0.082(4) 0.021(4) -0.011(3) 0.014(3)
C(8) 0.063(3) 0.071(4) 0.069(4) 0.008(3) 0.002(3) 0.009(3)
C(9) 0.046(3) 0.059(4) 0.062(3) -0.000(2) 0.007(2) -0.000(3)
C(10) 0.053(3) 0.081(4) 0.068(4) -0.001(3) 0.015(3) 0.002(3)
C(11) 0.050(3) 0.086(5) 0.077(4) -0.001(3) 0.014(3) 0.019(3)
C(12) 0.064(4) 0.075(5) 0.090(5) -0.004(3) 0.009(3) 0.002(4)
C(13) 0.080(4) 0.087(5) 0.086(5) -0.012(4) 0.015(4) -0.018(4)
C(14) 0.065(3) 0.084(5) 0.074(4) -0.016(3) 0.013(3) -0.009(3)
C(15) 0.060(3) 0.057(3) 0.058(3) 0.010(2) 0.018(2) -0.001(2)
C(16) 0.106(5) 0.083(5) 0.050(3) 0.021(4) 0.009(3) -0.010(3)
C(17) 0.124(6) 0.100(6) 0.062(4) 0.037(5) 0.007(4) -0.017(4)
C(18) 0.100(5) 0.095(6) 0.077(5) 0.027(4) 0.014(4) -0.014(4)
C(19) 0.070(4) 0.080(5) 0.101(5) 0.023(3) 0.029(4) 0.002(4)
C(20) 0.058(3) 0.082(5) 0.069(4) 0.005(3) 0.007(3) 0.001(3)
C(21) 0.057(4) 0.091(6) 0.068(4) 0.003(3) 0.010(3) -0.022(4)
C(22) 0.040(2) 0.053(3) 0.065(3) 0.001(2) 0.004(2) -0.006(2)
C(23) 0.056(3) 0.066(4) 0.059(3) -0.015(3) 0.003(2) 0.003(3)
C(24) 0.087(4) 0.056(4) 0.086(4) 0.005(3) 0.015(3) -0.009(3)
C(25) 0.113(6) 0.078(6) 0.102(6) -0.004(4) 0.015(5) -0.002(4)
C(26) 0.120(7) 0.076(6) 0.102(6) -0.022(5) 0.009(5) 0.006(4)
C(27) 0.087(5) 0.108(7) 0.076(5) -0.025(4) 0.015(3) 0.010(4)
C(28) 0.065(4) 0.082(5) 0.071(4) -0.011(3) 0.013(3) 0.009(3)
C(29) 0.066(3) 0.065(4) 0.051(3) 0.005(3) 0.013(3) -0.003(2)
C(30) 0.080(4) 0.095(5) 0.080(5) 0.008(3) 0.024(3) 0.003(4)
C(31) 0.101(5) 0.116(6) 0.079(5) 0.012(5) 0.038(4) 0.010(4)
C(32) 0.137(7) 0.087(5) 0.064(4) 0.012(5) 0.035(5) 0.004(4)
C(33) 0.110(5) 0.077(5) 0.058(4) 0.005(4) -0.007(4) -0.003(3)
C(34) 0.077(4) 0.074(4) 0.056(3) -0.004(3) 0.006(3) -0.002(3)
C(35) 0.049(3) 0.060(4) 0.054(3) 0.006(2) 0.010(2) -0.004(2)
C(36) 0.057(3) 0.064(4) 0.058(3) 0.010(3) 0.010(2) 0.000(3)
C(37) 0.053(3) 0.077(4) 0.069(4) 0.013(3) 0.004(3) 0.004(3)
C(38) 0.060(3) 0.077(4) 0.075(4) 0.003(3) 0.019(3) -0.003(3)
C(39) 0.077(4) 0.080(5) 0.056(3) 0.010(3) 0.019(3) -0.004(3)
C(40) 0.070(4) 0.074(4) 0.069(4) 0.017(3) 0.008(3) 0.001(3)
C(41) 0.051(3) 0.088(5) 0.093(5) 0.007(3) 0.003(3) 0.013(4)
C(42) 0.093(5) 0.085(6) 0.163(8) 0.016(4) 0.057(5) 0.041(5)
C(43) 0.130(7) 0.103(7) 0.202(10) 0.004(5) 0.033(7) 0.045(6)
C(44) 0.098(6) 0.116(8) 0.306(13) 0.041(5) 0.048(7) 0.075(8)
C(45) 0.067(4) 0.079(5) 0.090(5) 0.010(3) 0.016(3) -0.020(4)
C(46) 0.106(5) 0.158(8) 0.078(5) 0.019(5) 0.013(4) -0.030(5)
C(47) 0.073(4) 0.111(6) 0.132(6) 0.014(4) 0.023(4) -0.018(4)
C(48) 0.118(6) 0.061(5) 0.249(11) -0.017(4) 0.050(6) -0.017(6)

loop_
_atom_type_symbol
_atom_type_description
_atom_type_scat_dispersion_real
_atom_type_scat_dispersion_imag
_atom_type_scat_source
C C 0.018 0.009
;
International Tables for Crystallography
(1992, Vol. C, Tables 4.2.6.8 and 6.1.1.4)
;
H H 0.000 0.000
;
International Tables for Crystallography
(1992, Vol. C, Table 6.1.1.4)
;
O O 0.049 0.032
;
International Tables for Crystallography
(1992, Vol. C, Tables 4.2.6.8 and 6.1.1.4)
;
N N 0.031 0.018
;
International Tables for Crystallography
(1992, Vol. C, Tables 4.2.6.8 and 6.1.1.4)
;

loop_
_geom_angle_atom_site_label_1
_geom_angle_atom_site_label_2
_geom_angle_atom_site_label_3
_geom_angle
_geom_angle_publ_flag
O(1) C(1) O(2) 124.9(5) yes
O(1) C(1) C(2) 120.0(5) yes
O(2) C(1) C(2) 115.1(5) yes
C(1) C(2) C(3) 106.9(4) yes
C(1) C(2) C(9) 110.1(4) yes
C(1) C(2) C(15) 109.8(4) yes
C(3) C(2) C(9) 111.5(4) yes
C(3) C(2) C(15) 110.6(4) yes
C(9) C(2) C(15) 107.9(4) yes
C(2) C(3) C(4) 118.2(5) yes
C(2) C(3) C(8) 124.1(4) yes
C(4) C(3) C(8) 117.7(4) yes
C(3) C(4) C(5) 120.2(6) yes
C(4) C(5) C(6) 120.7(6) yes
C(5) C(6) C(7) 119.6(6) yes
C(6) C(7) C(8) 119.9(6) yes
C(3) C(8) C(7) 122.0(5) yes
C(2) C(9) C(10) 120.2(4) yes
C(2) C(9) C(14) 122.9(5) yes
C(10) C(9) C(14) 116.9(5) yes
C(9) C(10) C(11) 121.1(5) yes
C(10) C(11) C(12) 121.2(6) yes
C(11) C(12) C(13) 118.5(5) yes
C(12) C(13) C(14) 121.0(6) yes
C(9) C(14) C(13) 121.3(6) yes
C(2) C(15) C(16) 122.5(4) yes
C(2) C(15) C(20) 119.4(4) yes
C(16) C(15) C(20) 118.0(5) yes
C(15) C(16) C(17) 120.8(5) yes
C(16) C(17) C(18) 121.5(6) yes
C(17) C(18) C(19) 118.5(7) yes
C(18) C(19) C(20) 121.0(5) yes
C(15) C(20) C(19) 120.2(5) yes
O(3) C(21) O(4) 122.8(5) yes
O(3) C(21) C(22) 118.7(5) yes
O(4) C(21) C(22) 118.5(6) yes
C(21) C(22) C(23) 109.9(4) yes
C(21) C(22) C(29) 111.4(4) yes
C(21) C(22) C(35) 104.2(4) yes
C(23) C(22) C(29) 108.6(4) yes
C(23) C(22) C(35) 112.6(4) yes
C(29) C(22) C(35) 110.1(4) yes
C(22) C(23) C(24) 117.7(5) yes
C(22) C(23) C(28) 123.1(5) yes
C(24) C(23) C(28) 119.2(6) yes
C(23) C(24) C(25) 120.0(6) yes
C(24) C(25) C(26) 121.3(7) yes
C(25) C(26) C(27) 120.1(7) yes
C(26) C(27) C(28) 119.9(7) yes
C(23) C(28) C(27) 119.5(6) yes
C(22) C(29) C(30) 124.3(4) yes
C(22) C(29) C(34) 117.8(5) yes
C(30) C(29) C(34) 117.9(5) yes
C(29) C(30) C(31) 120.1(6) yes
C(30) C(31) C(32) 120.8(7) yes
C(31) C(32) C(33) 120.3(7) yes
C(32) C(33) C(34) 119.7(6) yes
C(29) C(34) C(33) 121.1(6) yes
C(22) C(35) C(36) 123.1(5) yes
C(22) C(35) C(40) 119.2(4) yes
C(36) C(35) C(40) 117.7(5) yes
C(35) C(36) C(37) 121.3(5) yes
C(36) C(37) C(38) 120.6(5) yes
C(37) C(38) C(39) 119.2(6) yes
C(38) C(39) C(40) 120.5(5) yes
C(35) C(40) C(39) 120.7(5) yes
N(1) C(41) C(42) 113.9(5) yes
C(41) C(42) C(43) 115.2(7) yes
C(41) C(42) C(44) 108.4(6) yes
C(43) C(42) C(44) 110.8(7) yes
N(2) C(45) C(46) 105.7(5) yes
N(2) C(45) C(47) 105.7(5) yes
N(2) C(45) C(48) 108.0(6) yes
C(46) C(45) C(47) 112.0(6) yes
C(46) C(45) C(48) 114.1(6) yes
C(47) C(45) C(48) 110.7(5) yes
C(41) N(1) H(49) 109.5 no
C(41) N(1) H(50) 109.5 no
C(41) N(1) H(51) 109.5 no
H(49) N(1) H(50) 109.5 no
H(49) N(1) H(51) 109.5 no
H(50) N(1) H(51) 109.5 no
C(45) N(2) H(52) 109.5 no
C(45) N(2) H(53) 109.5 no
C(45) N(2) H(54) 109.5 no
H(52) N(2) H(53) 109.5 no
H(52) N(2) H(54) 109.5 no
H(53) N(2) H(54) 109.5 no
C(3) C(4) H(1) 119.9 no
C(5) C(4) H(1) 119.9 no
C(4) C(5) H(2) 119.7 no
C(6) C(5) H(2) 119.7 no
C(5) C(6) H(3) 120.2 no
C(7) C(6) H(3) 120.2 no
C(6) C(7) H(4) 120.1 no
C(8) C(7) H(4) 120.1 no
C(3) C(8) H(5) 119.0 no
C(7) C(8) H(5) 119.0 no
C(9) C(10) H(6) 119.4 no
C(11) C(10) H(6) 119.4 no
C(10) C(11) H(7) 119.4 no
C(12) C(11) H(7) 119.4 no
C(11) C(12) H(8) 120.7 no
C(13) C(12) H(8) 120.8 no
C(12) C(13) H(9) 119.5 no
C(14) C(13) H(9) 119.5 no
C(9) C(14) H(10) 119.3 no
C(13) C(14) H(10) 119.3 no
C(15) C(16) H(11) 119.6 no
C(17) C(16) H(11) 119.6 no
C(16) C(17) H(12) 119.3 no
C(18) C(17) H(12) 119.3 no
C(17) C(18) H(13) 120.8 no
C(19) C(18) H(13) 120.8 no
C(18) C(19) H(14) 119.5 no
C(20) C(19) H(14) 119.5 no
C(15) C(20) H(15) 119.9 no
C(19) C(20) H(15) 119.9 no
C(23) C(24) H(16) 120.0 no
C(25) C(24) H(16) 120.0 no
C(24) C(25) H(17) 119.4 no
C(26) C(25) H(17) 119.4 no
C(25) C(26) H(18) 120.0 no
C(27) C(26) H(18) 119.9 no
C(26) C(27) H(19) 120.0 no
C(28) C(27) H(19) 120.1 no
C(23) C(28) H(20) 120.3 no
C(27) C(28) H(20) 120.3 no
C(29) C(30) H(21) 119.9 no
C(31) C(30) H(21) 119.9 no
C(30) C(31) H(22) 119.6 no
C(32) C(31) H(22) 119.6 no
C(31) C(32) H(23) 119.9 no
C(33) C(32) H(23) 119.9 no
C(32) C(33) H(24) 120.1 no
C(34) C(33) H(24) 120.1 no
C(29) C(34) H(25) 119.4 no
C(33) C(34) H(25) 119.4 no
C(35) C(36) H(26) 119.4 no
C(37) C(36) H(26) 119.3 no
C(36) C(37) H(27) 119.7 no
C(38) C(37) H(27) 119.7 no
C(37) C(38) H(28) 120.4 no
C(39) C(38) H(28) 120.4 no
C(38) C(39) H(29) 119.8 no
C(40) C(39) H(29) 119.8 no
C(35) C(40) H(30) 119.6 no
C(39) C(40) H(30) 119.6 no
N(1) C(41) H(31) 108.8 no
N(1) C(41) H(32) 108.8 no
C(42) C(41) H(31) 108.8 no
C(42) C(41) H(32) 108.8 no
H(31) C(41) H(32) 107.7 no
C(41) C(42) H(33) 107.4 no
C(43) C(42) H(33) 107.4 no
C(44) C(42) H(33) 107.4 no
C(42) C(43) H(34) 109.5 no
C(42) C(43) H(35) 109.5 no
C(42) C(43) H(36) 109.5 no
H(34) C(43) H(35) 109.5 no
H(34) C(43) H(36) 109.5 no
H(35) C(43) H(36) 109.5 no
C(42) C(44) H(37) 109.5 no
C(42) C(44) H(38) 109.5 no
C(42) C(44) H(39) 109.5 no
H(37) C(44) H(38) 109.5 no
H(37) C(44) H(39) 109.5 no
H(38) C(44) H(39) 109.5 no
C(45) C(46) H(40) 109.5 no
C(45) C(46) H(41) 109.5 no
C(45) C(46) H(42) 109.5 no
H(40) C(46) H(41) 109.5 no
H(40) C(46) H(42) 109.5 no
H(41) C(46) H(42) 109.5 no
C(45) C(47) H(43) 109.5 no
C(45) C(47) H(44) 109.5 no
C(45) C(47) H(45) 109.5 no
H(43) C(47) H(44) 109.5 no
H(43) C(47) H(45) 109.5 no
H(44) C(47) H(45) 109.5 no
C(45) C(48) H(46) 109.5 no
C(45) C(48) H(47) 109.5 no
C(45) C(48) H(48) 109.5 no
H(46) C(48) H(47) 109.5 no
H(46) C(48) H(48) 109.5 no
H(47) C(48) H(48) 109.5 no

loop_
_geom_bond_atom_site_label_1
_geom_bond_atom_site_label_2
_geom_bond_distance
_geom_bond_publ_flag
O(1) C(1) 1.236(8) yes
O(2) C(1) 1.279(8) yes
O(3) C(21) 1.257(9) yes
O(4) C(21) 1.265(8) yes
N(1) C(41) 1.471(7) yes
N(2) C(45) 1.518(8) yes
C(1) C(2) 1.572(8) yes
C(2) C(3) 1.534(6) yes
C(2) C(9) 1.544(7) yes
C(2) C(15) 1.567(8) yes
C(3) C(4) 1.411(8) yes
C(3) C(8) 1.380(8) yes
C(4) C(5) 1.394(8) yes
C(5) C(6) 1.381(11) yes
C(6) C(7) 1.378(10) yes
C(7) C(8) 1.390(8) yes
C(9) C(10) 1.402(8) yes
C(9) C(14) 1.378(8) yes
C(10) C(11) 1.387(8) yes
C(11) C(12) 1.364(9) yes
C(12) C(13) 1.374(10) yes
C(13) C(14) 1.394(9) yes
C(15) C(16) 1.377(7) yes
C(15) C(20) 1.394(7) yes
C(16) C(17) 1.399(10) yes
C(17) C(18) 1.359(10) yes
C(18) C(19) 1.377(9) yes
C(19) C(20) 1.405(9) yes
C(21) C(22) 1.565(7) yes
C(22) C(23) 1.535(8) yes
C(22) C(29) 1.543(8) yes
C(22) C(35) 1.544(8) yes
C(23) C(24) 1.404(9) yes
C(23) C(28) 1.389(8) yes
C(24) C(25) 1.375(10) yes
C(25) C(26) 1.355(13) yes
C(26) C(27) 1.388(12) yes
C(27) C(28) 1.406(11) yes
C(29) C(30) 1.390(9) yes
C(29) C(34) 1.395(7) yes
C(30) C(31) 1.390(10) yes
C(31) C(32) 1.359(11) yes
C(32) C(33) 1.369(12) yes
C(33) C(34) 1.384(8) yes
C(35) C(36) 1.383(7) yes
C(35) C(40) 1.395(8) yes
C(36) C(37) 1.399(8) yes
C(37) C(38) 1.367(9) yes
C(38) C(39) 1.382(8) yes
C(39) C(40) 1.400(9) yes
C(41) C(42) 1.513(11) yes
C(42) C(43) 1.461(12) yes
C(42) C(44) 1.525(11) yes
C(45) C(46) 1.522(10) yes
C(45) C(47) 1.536(8) yes
C(45) C(48) 1.522(10) yes
N(1) H(49) 0.900 no
N(1) H(50) 0.900 no
N(1) H(51) 0.900 no
N(2) H(52) 0.900 no
N(2) H(53) 0.900 no
N(2) H(54) 0.900 no
C(4) H(1) 0.940 no
C(5) H(2) 0.940 no
C(6) H(3) 0.940 no
C(7) H(4) 0.940 no
C(8) H(5) 0.940 no
C(10) H(6) 0.940 no
C(11) H(7) 0.940 no
C(12) H(8) 0.940 no
C(13) H(9) 0.940 no
C(14) H(10) 0.940 no
C(16) H(11) 0.940 no
C(17) H(12) 0.940 no
C(18) H(13) 0.940 no
C(19) H(14) 0.940 no
C(20) H(15) 0.940 no
C(24) H(16) 0.940 no
C(25) H(17) 0.940 no
C(26) H(18) 0.940 no
C(27) H(19) 0.940 no
C(28) H(20) 0.940 no
C(30) H(21) 0.940 no
C(31) H(22) 0.940 no
C(32) H(23) 0.940 no
C(33) H(24) 0.940 no
C(34) H(25) 0.940 no
C(36) H(26) 0.940 no
C(37) H(27) 0.940 no
C(38) H(28) 0.940 no
C(39) H(29) 0.940 no
C(40) H(30) 0.940 no
C(41) H(31) 0.980 no
C(41) H(32) 0.980 no
C(42) H(33) 0.990 no
C(43) H(34) 0.970 no
C(43) H(35) 0.970 no
C(43) H(36) 0.970 no
C(44) H(37) 0.970 no
C(44) H(38) 0.970 no
C(44) H(39) 0.970 no
C(46) H(40) 0.970 no
C(46) H(41) 0.970 no
C(46) H(42) 0.970 no
C(47) H(43) 0.970 no
C(47) H(44) 0.970 no
C(47) H(45) 0.970 no
C(48) H(46) 0.970 no
C(48) H(47) 0.970 no
C(48) H(48) 0.970 no

loop_
_geom_contact_atom_site_label_1
_geom_contact_atom_site_label_2
_geom_contact_distance
_geom_contact_site_symmetry_2
O(1) O(2) 2.230(6) .
O(1) N(2) 2.706(6) .
O(1) C(2) 2.438(6) .
O(1) C(3) 3.504(6) .
O(1) C(9) 3.412(7) .
O(1) C(15) 2.760(7) .
O(1) C(20) 2.870(7) .
O(1) C(39) 3.398(6) 2_656
O(1) C(40) 3.344(6) 2_656
O(1) C(45) 3.523(8) .
O(1) C(47) 3.579(8) .
O(2) O(1) 2.230(6) .
O(2) N(1) 2.812(5) .
O(2) N(1) 2.813(5) 2_656
O(2) C(2) 2.411(6) .
O(2) C(3) 2.799(6) .
O(2) C(4) 3.148(6) .
O(2) C(9) 3.065(7) .
O(2) C(14) 2.961(7) .
O(2) C(41) 3.586(7) 2_656
O(3) O(4) 2.213(6) .
O(3) N(1) 2.679(6) .
O(3) N(2) 3.263(5) .
O(3) C(22) 2.432(6) .
O(3) C(29) 3.032(6) .
O(3) C(30) 2.926(8) .
O(3) C(35) 2.863(6) .
O(3) C(40) 3.282(7) .
O(3) C(41) 3.436(8) .
O(4) O(3) 2.213(6) .
O(4) N(2) 2.860(5) .
O(4) N(2) 2.830(6) 2_656
O(4) C(22) 2.437(6) .
O(4) C(23) 2.712(6) .
O(4) C(24) 2.852(7) .
O(4) C(29) 3.530(6) .
O(4) C(35) 3.405(6) .
O(4) C(40) 3.512(7) .
O(4) C(45) 3.577(8) .
O(4) C(48) 3.461(9) .
N(1) O(2) 2.812(5) .
N(1) O(2) 2.813(5) 2_656
N(1) O(3) 2.679(6) .
N(1) C(42) 2.502(9) .
N(1) C(43) 3.047(9) .
N(2) O(1) 2.706(6) .
N(2) O(3) 3.263(5) .
N(2) O(4) 2.860(5) .
N(2) O(4) 2.830(6) 2_656
N(2) C(21) 3.426(7) .
N(2) C(46) 2.424(8) .
N(2) C(47) 2.436(8) .
N(2) C(48) 2.459(9) .
C(1) C(3) 2.495(8) .
C(1) C(4) 2.916(7) .
C(1) C(9) 2.555(9) .
C(1) C(14) 2.877(9) .
C(1) C(15) 2.568(8) .
C(1) C(20) 3.122(9) .
C(2) O(1) 2.438(6) .
C(2) O(2) 2.411(6) .
C(2) C(4) 2.527(7) .
C(2) C(8) 2.575(7) .
C(2) C(10) 2.556(8) .
C(2) C(14) 2.567(7) .
C(2) C(16) 2.583(8) .
C(2) C(20) 2.559(8) .
C(3) O(1) 3.504(6) .
C(3) O(2) 2.799(6) .
C(3) C(1) 2.495(8) .
C(3) C(5) 2.431(7) .
C(3) C(6) 2.808(8) .
C(3) C(7) 2.423(8) .
C(3) C(9) 2.544(6) .
C(3) C(10) 3.274(7) .
C(3) C(14) 3.490(7) .
C(3) C(15) 2.550(8) .
C(3) C(16) 2.862(9) .
C(4) O(2) 3.148(6) .
C(4) C(1) 2.916(7) .
C(4) C(2) 2.527(7) .
C(4) C(6) 2.412(9) .
C(4) C(7) 2.773(9) .
C(4) C(8) 2.388(9) .
C(4) C(15) 3.153(8) .
C(4) C(16) 3.102(9) .
C(5) C(3) 2.431(7) .
C(5) C(7) 2.385(10) .
C(5) C(8) 2.753(9) .
C(6) C(3) 2.808(8) .
C(6) C(4) 2.412(9) .
C(6) C(8) 2.396(8) .
C(7) C(3) 2.423(8) .
C(7) C(4) 2.773(9) .
C(7) C(5) 2.385(10) .
C(8) C(2) 2.575(7) .
C(8) C(4) 2.388(9) .
C(8) C(5) 2.753(9) .
C(8) C(6) 2.396(8) .
C(8) C(9) 2.899(7) .
C(8) C(10) 3.242(7) .
C(8) C(15) 3.568(8) .
C(9) O(1) 3.412(7) .
C(9) O(2) 3.065(7) .
C(9) C(1) 2.555(9) .
C(9) C(3) 2.544(6) .
C(9) C(8) 2.899(7) .
C(9) C(11) 2.429(8) .
C(9) C(12) 2.818(8) .
C(9) C(13) 2.416(8) .
C(9) C(15) 2.516(7) .
C(9) C(20) 3.027(8) .
C(10) C(2) 2.556(8) .
C(10) C(3) 3.274(7) .
C(10) C(8) 3.242(7) .
C(10) C(12) 2.396(8) .
C(10) C(13) 2.737(9) .
C(10) C(14) 2.369(9) .
C(10) C(15) 2.920(8) .
C(10) C(20) 3.315(8) .
C(11) C(9) 2.429(8) .
C(11) C(13) 2.353(10) .
C(11) C(14) 2.742(9) .
C(11) C(37) 3.567(8) 1_455
C(12) C(9) 2.818(8) .
C(12) C(10) 2.396(8) .
C(12) C(14) 2.409(9) .
C(13) C(9) 2.416(8) .
C(13) C(10) 2.737(9) .
C(13) C(11) 2.353(10) .
C(14) O(2) 2.961(7) .
C(14) C(1) 2.877(9) .
C(14) C(2) 2.567(7) .
C(14) C(3) 3.490(7) .
C(14) C(10) 2.369(9) .
C(14) C(11) 2.742(9) .
C(14) C(12) 2.409(9) .
C(15) O(1) 2.760(7) .
C(15) C(1) 2.568(8) .
C(15) C(3) 2.550(8) .
C(15) C(4) 3.153(8) .
C(15) C(8) 3.568(8) .
C(15) C(9) 2.516(7) .
C(15) C(10) 2.920(8) .
C(15) C(17) 2.414(9) .
C(15) C(18) 2.815(9) .
C(15) C(19) 2.426(8) .
C(16) C(2) 2.583(8) .
C(16) C(3) 2.862(9) .
C(16) C(4) 3.102(9) .
C(16) C(18) 2.406(10) .
C(16) C(19) 2.747(9) .
C(16) C(20) 2.376(8) .
C(17) C(15) 2.414(9) .
C(17) C(19) 2.352(9) .
C(17) C(20) 2.749(8) .
C(18) C(15) 2.815(9) .
C(18) C(16) 2.406(10) .
C(18) C(20) 2.422(9) .
C(19) C(15) 2.426(8) .
C(19) C(16) 2.747(9) .
C(19) C(17) 2.352(9) .
C(20) O(1) 2.870(7) .
C(20) C(1) 3.122(9) .
C(20) C(2) 2.559(8) .
C(20) C(9) 3.027(8) .
C(20) C(10) 3.315(8) .
C(20) C(16) 2.376(8) .
C(20) C(17) 2.749(8) .
C(20) C(18) 2.422(9) .
C(20) C(37) 3.533(7) 1_455
C(21) N(2) 3.426(7) .
C(21) C(23) 2.538(9) .
C(21) C(24) 3.061(10) .
C(21) C(29) 2.569(7) .
C(21) C(30) 2.928(9) .
C(21) C(35) 2.454(8) .
C(21) C(36) 3.594(8) .
C(21) C(40) 2.897(9) .
C(22) O(3) 2.432(6) .
C(22) O(4) 2.437(6) .
C(22) C(24) 2.516(8) .
C(22) C(28) 2.572(8) .
C(22) C(30) 2.595(9) .
C(22) C(34) 2.517(7) .
C(22) C(36) 2.574(7) .
C(22) C(40) 2.536(8) .
C(23) O(4) 2.712(6) .
C(23) C(21) 2.538(9) .
C(23) C(25) 2.407(10) .
C(23) C(26) 2.781(10) .
C(23) C(27) 2.414(10) .
C(23) C(29) 2.500(8) .
C(23) C(34) 2.912(8) .
C(23) C(35) 2.561(8) .
C(23) C(40) 3.161(9) .
C(24) O(4) 2.852(7) .
C(24) C(21) 3.061(10) .
C(24) C(22) 2.516(8) .
C(24) C(26) 2.379(11) .
C(24) C(27) 2.765(10) .
C(24) C(28) 2.408(9) .
C(24) C(29) 3.014(8) .
C(24) C(34) 3.396(8) .
C(25) C(23) 2.407(10) .
C(25) C(27) 2.377(11) .
C(25) C(28) 2.769(10) .
C(26) C(23) 2.781(10) .
C(26) C(24) 2.379(11) .
C(26) C(28) 2.418(10) .
C(27) C(23) 2.414(10) .
C(27) C(24) 2.765(10) .
C(27) C(25) 2.377(11) .
C(28) C(22) 2.572(8) .
C(28) C(24) 2.408(9) .
C(28) C(25) 2.769(10) .
C(28) C(26) 2.418(10) .
C(28) C(29) 3.580(9) .
C(28) C(35) 2.900(9) .
C(28) C(40) 3.139(9) .
C(29) O(3) 3.032(6) .
C(29) O(4) 3.530(6) .
C(29) C(21) 2.569(7) .
C(29) C(23) 2.500(8) .
C(29) C(24) 3.014(8) .
C(29) C(28) 3.580(9) .
C(29) C(31) 2.410(10) .
C(29) C(32) 2.785(9) .
C(29) C(33) 2.420(8) .
C(29) C(35) 2.530(8) .
C(29) C(36) 2.847(8) .
C(30) O(3) 2.926(8) .
C(30) C(21) 2.928(9) .
C(30) C(22) 2.595(9) .
C(30) C(32) 2.391(9) .
C(30) C(33) 2.761(9) .
C(30) C(34) 2.386(9) .
C(30) C(35) 3.514(9) .
C(31) C(29) 2.410(10) .
C(31) C(33) 2.366(11) .
C(31) C(34) 2.741(11) .
C(32) C(29) 2.785(9) .
C(32) C(30) 2.391(9) .
C(32) C(34) 2.381(10) .
C(33) C(29) 2.420(8) .
C(33) C(30) 2.761(9) .
C(33) C(31) 2.366(11) .
C(34) C(22) 2.517(7) .
C(34) C(23) 2.912(8) .
C(34) C(24) 3.396(8) .
C(34) C(30) 2.386(9) .
C(34) C(31) 2.741(11) .
C(34) C(32) 2.381(10) .
C(34) C(35) 3.178(8) .
C(34) C(36) 3.116(8) .
C(35) O(3) 2.863(6) .
C(35) O(4) 3.405(6) .
C(35) C(21) 2.454(8) .
C(35) C(23) 2.561(8) .
C(35) C(28) 2.900(9) .
C(35) C(29) 2.530(8) .
C(35) C(30) 3.514(9) .
C(35) C(34) 3.178(8) .
C(35) C(37) 2.425(8) .
C(35) C(38) 2.814(8) .
C(35) C(39) 2.429(8) .
C(36) C(21) 3.594(8) .
C(36) C(22) 2.574(7) .
C(36) C(29) 2.847(8) .
C(36) C(34) 3.116(8) .
C(36) C(38) 2.403(9) .
C(36) C(39) 2.753(8) .
C(36) C(40) 2.377(8) .
C(37) C(11) 3.567(8) 1_655
C(37) C(20) 3.533(7) 1_655
C(37) C(35) 2.425(8) .
C(37) C(39) 2.371(8) .
C(37) C(40) 2.759(8) .
C(38) C(35) 2.814(8) .
C(38) C(36) 2.403(9) .
C(38) C(40) 2.415(8) .
C(39) O(1) 3.398(6) 2_656
C(39) C(35) 2.429(8) .
C(39) C(36) 2.753(8) .
C(39) C(37) 2.371(8) .
C(40) O(1) 3.344(6) 2_656
C(40) O(3) 3.282(7) .
C(40) O(4) 3.512(7) .
C(40) C(21) 2.897(9) .
C(40) C(22) 2.536(8) .
C(40) C(23) 3.161(9) .
C(40) C(28) 3.139(9) .
C(40) C(36) 2.377(8) .
C(40) C(37) 2.759(8) .
C(40) C(38) 2.415(8) .
C(41) O(2) 3.586(7) 2_656
C(41) O(3) 3.436(8) .
C(41) C(43) 2.512(10) .
C(41) C(44) 2.464(11) .
C(42) N(1) 2.502(9) .
C(43) N(1) 3.047(9) .
C(43) C(41) 2.512(10) .
C(43) C(44) 2.458(11) .
C(44) C(41) 2.464(11) .
C(44) C(43) 2.458(11) .
C(45) O(1) 3.523(8) .
C(45) O(4) 3.577(8) .
C(46) N(2) 2.424(8) .
C(46) C(47) 2.536(9) .
C(46) C(48) 2.554(12) .
C(47) O(1) 3.579(8) .
C(47) N(2) 2.436(8) .
C(47) C(46) 2.536(9) .
C(47) C(48) 2.516(10) .
C(48) O(4) 3.461(9) .
C(48) N(2) 2.459(9) .
C(48) C(46) 2.554(12) .
C(48) C(47) 2.516(10) .
O(1) H(1) 3.145 .
O(1) H(10) 3.327 .
O(1) H(15) 2.649 .
O(1) H(29) 2.926 2_656
O(1) H(30) 2.821 2_656
O(1) H(40) 3.273 .
O(1) H(42) 3.522 .
O(1) H(45) 2.841 .
O(1) H(49) 2.821 2_656
O(1) H(52) 3.361 .
O(1) H(53) 2.762 .
O(1) H(54) 1.954 .
O(2) H(1) 3.059 .
O(2) H(10) 2.313 .
O(2) H(33) 3.006 2_656
O(2) H(36) 2.669 .
O(2) H(49) 3.351 .
O(2) H(49) 2.147 2_656
O(2) H(50) 2.761 .
O(2) H(50) 3.511 2_656
O(2) H(51) 2.104 .
O(2) H(51) 2.745 2_656
O(2) H(54) 3.579 .
O(3) H(1) 2.933 .
O(3) H(21) 2.299 .
O(3) H(30) 3.233 .
O(3) H(31) 3.358 .
O(3) H(32) 3.505 .
O(3) H(42) 3.025 .
O(3) H(49) 2.826 .
O(3) H(50) 1.876 .
O(3) H(51) 3.308 .
O(3) H(52) 2.813 .
O(3) H(53) 3.348 2_656
O(3) H(54) 2.875 .
O(4) H(16) 2.706 .
O(4) H(21) 3.521 .
O(4) H(30) 2.968 .
O(4) H(42) 3.223 .
O(4) H(43) 3.522 2_656
O(4) H(46) 3.070 .
O(4) H(48) 3.293 .
O(4) H(48) 3.117 2_656
O(4) H(52) 2.001 .
O(4) H(52) 2.873 2_656
O(4) H(53) 3.438 .
O(4) H(53) 2.064 2_656
O(4) H(54) 3.126 .
O(4) H(54) 3.436 2_656
N(1) H(1) 3.409 .
N(1) H(31) 2.013 .
N(1) H(32) 2.013 .
N(1) H(33) 2.678 .
N(1) H(36) 2.612 .
N(1) H(49) 3.481 2_656
N(1) H(51) 3.062 2_656
N(2) H(30) 3.247 2_656
N(2) H(40) 2.848 .
N(2) H(41) 3.219 .
N(2) H(42) 2.394 .
N(2) H(43) 2.855 .
N(2) H(44) 3.231 .
N(2) H(45) 2.410 .
N(2) H(46) 2.874 .
N(2) H(47) 3.251 .
N(2) H(48) 2.448 .
N(2) H(52) 2.982 2_656
N(2) H(53) 3.509 2_656
C(1) H(1) 2.670 .
C(1) H(10) 2.499 .
C(1) H(15) 2.963 .
C(1) H(29) 3.288 2_656
C(1) H(49) 2.759 2_656
C(1) H(50) 3.296 .
C(1) H(51) 3.139 .
C(1) H(54) 2.928 .
C(2) H(1) 2.659 .
C(2) H(5) 2.733 .
C(2) H(6) 2.692 .
C(2) H(10) 2.719 .
C(2) H(11) 2.731 .
C(2) H(15) 2.690 .
C(3) H(1) 2.049 .
C(3) H(2) 3.278 .
C(3) H(4) 3.264 .
C(3) H(5) 2.011 .
C(3) H(6) 3.234 .
C(3) H(11) 2.473 .
C(3) H(36) 3.488 .
C(4) H(2) 2.031 .
C(4) H(3) 3.260 .
C(4) H(5) 3.240 .
C(4) H(11) 2.536 .
C(4) H(21) 3.551 .
C(4) H(31) 3.162 .
C(4) H(50) 3.134 .
C(4) H(51) 3.577 .
C(5) H(1) 2.034 .
C(5) H(3) 2.024 .
C(5) H(3) 3.551 7_657
C(5) H(4) 3.235 .
C(5) H(11) 3.305 .
C(5) H(31) 2.796 .
C(6) H(1) 3.257 .
C(6) H(2) 2.019 .
C(6) H(2) 3.575 7_657
C(6) H(4) 2.020 .
C(6) H(5) 3.238 .
C(6) H(26) 3.102 7_657
C(6) H(27) 3.338 7_657
C(6) H(31) 3.447 .
C(6) H(34) 3.501 .
C(7) H(2) 3.232 .
C(7) H(3) 2.022 .
C(7) H(5) 2.021 .
C(7) H(26) 2.969 7_657
C(7) H(27) 3.249 7_657
C(7) H(34) 3.411 .
C(8) H(1) 3.241 .
C(8) H(3) 3.247 .
C(8) H(4) 2.031 .
C(8) H(6) 3.204 .
C(8) H(6) 3.497 7_557
C(8) H(11) 3.202 .
C(8) H(17) 3.483 5_445
C(8) H(36) 3.596 .
C(9) H(5) 2.526 .
C(9) H(6) 2.036 .
C(9) H(7) 3.271 .
C(9) H(9) 3.256 .
C(9) H(10) 2.013 .
C(9) H(15) 2.857 .
C(9) H(29) 3.567 2_656
C(10) H(5) 2.630 .
C(10) H(7) 2.022 .
C(10) H(8) 3.247 .
C(10) H(10) 3.225 .
C(10) H(11) 3.368 7_557
C(10) H(15) 3.307 .
C(10) H(27) 2.885 1_455
C(10) H(28) 3.590 1_455
C(11) H(5) 3.454 .
C(11) H(6) 2.022 .
C(11) H(8) 2.013 .
C(11) H(9) 3.202 .
C(11) H(11) 3.044 7_557
C(11) H(12) 3.232 7_557
C(11) H(17) 3.420 5_445
C(11) H(27) 2.796 1_455
C(11) H(28) 3.299 1_455
C(12) H(6) 3.236 .
C(12) H(7) 2.001 .
C(12) H(9) 2.011 .
C(12) H(9) 3.427 2_556
C(12) H(10) 3.249 .
C(12) H(17) 3.173 5_445
C(12) H(27) 3.506 1_455
C(12) H(28) 3.070 1_455
C(12) H(37) 3.297 1_455
C(12) H(46) 3.508 5_445
C(13) H(7) 3.203 .
C(13) H(8) 2.023 .
C(13) H(9) 3.589 2_556
C(13) H(10) 2.028 .
C(13) H(17) 3.111 5_445
C(13) H(28) 3.132 1_455
C(13) H(28) 3.546 2_656
C(13) H(33) 3.507 2_656
C(13) H(37) 3.428 2_656
C(14) H(5) 3.291 .
C(14) H(6) 3.221 .
C(14) H(8) 3.260 .
C(14) H(9) 2.029 .
C(14) H(15) 3.514 .
C(14) H(17) 3.341 5_445
C(14) H(28) 3.431 1_455
C(14) H(29) 3.227 2_656
C(14) H(33) 3.066 2_656
C(15) H(1) 3.054 .
C(15) H(6) 2.647 .
C(15) H(11) 2.015 .
C(15) H(12) 3.253 .
C(15) H(14) 3.270 .
C(15) H(15) 2.033 .
C(15) H(40) 3.314 .
C(16) H(1) 3.055 .
C(16) H(6) 3.111 .
C(16) H(6) 3.451 7_557
C(16) H(7) 3.116 7_557
C(16) H(12) 2.031 .
C(16) H(13) 3.257 .
C(16) H(15) 3.228 .
C(16) H(40) 3.314 .
C(17) H(5) 3.543 7_557
C(17) H(7) 3.422 7_557
C(17) H(11) 2.034 .
C(17) H(13) 2.009 .
C(17) H(14) 3.200 .
C(17) H(16) 3.282 3_667
C(17) H(17) 3.419 3_667
C(17) H(40) 3.250 .
C(18) H(11) 3.244 .
C(18) H(12) 1.995 .
C(18) H(14) 2.014 .
C(18) H(15) 3.264 .
C(18) H(16) 3.419 3_667
C(18) H(40) 3.173 .
C(19) H(12) 3.202 .
C(19) H(13) 2.026 .
C(19) H(15) 2.043 .
C(19) H(25) 3.517 1_455
C(19) H(40) 3.158 .
C(19) H(44) 3.448 .
C(19) H(45) 3.598 .
C(20) H(6) 3.158 .
C(20) H(11) 3.229 .
C(20) H(13) 3.273 .
C(20) H(14) 2.039 .
C(20) H(27) 3.379 1_455
C(20) H(29) 3.333 2_656
C(20) H(40) 3.233 .
C(20) H(45) 3.406 .
C(21) H(16) 2.895 .
C(21) H(21) 2.569 .
C(21) H(30) 2.683 .
C(21) H(42) 3.211 .
C(21) H(49) 3.590 .
C(21) H(50) 3.000 .
C(21) H(52) 2.724 .
C(21) H(53) 2.803 2_656
C(21) H(54) 3.358 .
C(22) H(16) 2.644 .
C(22) H(20) 2.742 .
C(22) H(21) 2.768 .
C(22) H(25) 2.635 .
C(22) H(26) 2.728 .
C(22) H(30) 2.667 .
C(23) H(16) 2.043 .
C(23) H(17) 3.253 .
C(23) H(19) 3.262 .
C(23) H(20) 2.032 .
C(23) H(24) 3.561 3_767
C(23) H(25) 2.638 .
C(23) H(30) 3.034 .
C(24) H(12) 3.180 3_667
C(24) H(13) 3.182 3_667
C(24) H(17) 2.010 .
C(24) H(18) 3.224 .
C(24) H(20) 3.261 .
C(24) H(25) 3.268 .
C(25) H(5) 3.384 5_555
C(25) H(12) 3.290 3_667
C(25) H(13) 3.580 3_667
C(25) H(16) 2.016 .
C(25) H(18) 1.998 .
C(25) H(19) 3.223 .
C(25) H(24) 3.526 3_767
C(26) H(16) 3.222 .
C(26) H(17) 1.992 .
C(26) H(19) 2.029 .
C(26) H(20) 3.267 .
C(26) H(24) 3.311 3_767
C(26) H(34) 3.390 5_555
C(26) H(35) 3.261 5_555
C(27) H(17) 3.224 .
C(27) H(18) 2.028 .
C(27) H(19) 3.492 2_756
C(27) H(20) 2.047 .
C(27) H(23) 3.421 3_767
C(27) H(24) 3.184 3_767
C(27) H(35) 3.434 5_555
C(27) H(43) 3.411 2_656
C(28) H(14) 3.406 1_655
C(28) H(16) 3.257 .
C(28) H(18) 3.268 .
C(28) H(19) 2.045 .
C(28) H(24) 3.311 3_767
C(28) H(25) 3.025 .
C(28) H(30) 3.042 .
C(28) H(43) 3.381 2_656
C(29) H(13) 3.439 3_667
C(29) H(16) 2.846 .
C(29) H(21) 2.030 .
C(29) H(22) 3.255 .
C(29) H(24) 3.266 .
C(29) H(25) 2.030 .
C(29) H(26) 2.461 .
C(30) H(2) 3.347 .
C(30) H(16) 3.441 .
C(30) H(22) 2.027 .
C(30) H(23) 3.238 .
C(30) H(25) 3.237 .
C(30) H(26) 3.196 .
C(30) H(42) 3.515 .
C(31) H(2) 3.468 .
C(31) H(21) 2.030 .
C(31) H(23) 2.001 .
C(31) H(24) 3.213 .
C(31) H(38) 3.419 7_657
C(31) H(41) 3.404 3_667
C(32) H(13) 3.449 3_667
C(32) H(21) 3.234 .
C(32) H(22) 1.998 .
C(32) H(24) 2.012 .
C(32) H(25) 3.226 .
C(32) H(34) 3.227 7_657
C(32) H(38) 3.323 7_657
C(32) H(44) 3.201 3_667
C(33) H(4) 3.152 7_657
C(33) H(13) 3.036 3_667
C(33) H(22) 3.212 .
C(33) H(23) 2.010 .
C(33) H(25) 2.019 .
C(33) H(25) 3.202 3_767
C(33) H(26) 3.263 .
C(34) H(4) 3.376 7_657
C(34) H(13) 3.000 3_667
C(34) H(16) 3.423 .
C(34) H(21) 3.240 .
C(34) H(23) 3.231 .
C(34) H(24) 2.026 .
C(34) H(24) 3.306 3_767
C(34) H(25) 3.555 3_767
C(34) H(26) 2.523 .
C(35) H(20) 2.536 .
C(35) H(25) 3.119 .
C(35) H(26) 2.018 .
C(35) H(27) 3.266 .
C(35) H(29) 3.273 .
C(35) H(30) 2.031 .
C(35) H(32) 3.180 .
C(36) H(3) 3.224 7_657
C(36) H(4) 3.153 7_657
C(36) H(14) 3.215 1_655
C(36) H(20) 3.324 .
C(36) H(25) 3.103 .
C(36) H(27) 2.035 .
C(36) H(28) 3.254 .
C(36) H(30) 3.230 .
C(36) H(32) 2.986 .
C(37) H(3) 3.532 7_657
C(37) H(4) 3.514 7_657
C(37) H(14) 3.473 1_655
C(37) H(15) 3.181 1_655
C(37) H(26) 2.032 .
C(37) H(28) 2.014 .
C(37) H(29) 3.220 .
C(37) H(32) 2.772 .
C(38) H(15) 3.257 1_655
C(38) H(26) 3.243 .
C(38) H(27) 2.007 .
C(38) H(28) 3.329 2_756
C(38) H(29) 2.021 .
C(38) H(29) 3.188 2_756
C(38) H(30) 3.258 .
C(38) H(32) 2.737 .
C(39) H(10) 3.448 2_656
C(39) H(15) 3.318 2_656
C(39) H(20) 3.430 .
C(39) H(27) 3.221 .
C(39) H(28) 2.028 .
C(39) H(28) 3.402 2_756
C(39) H(29) 3.489 2_756
C(39) H(30) 2.036 .
C(39) H(32) 2.876 .
C(39) H(49) 3.482 .
C(40) H(20) 2.613 .
C(40) H(26) 3.229 .
C(40) H(28) 3.266 .
C(40) H(29) 2.038 .
C(40) H(32) 3.094 .
C(40) H(45) 3.226 2_656
C(40) H(49) 3.277 .
C(40) H(53) 3.396 2_656
C(41) H(10) 3.455 2_656
C(41) H(33) 2.041 .
C(41) H(34) 2.952 .
C(41) H(35) 3.275 .
C(41) H(36) 2.529 .
C(41) H(37) 2.865 .
C(41) H(38) 3.260 .
C(41) H(39) 2.466 .
C(41) H(49) 1.964 .
C(41) H(50) 1.964 .
C(41) H(51) 1.964 .
C(42) H(10) 3.150 2_656
C(42) H(31) 2.051 .
C(42) H(32) 2.051 .
C(42) H(34) 2.005 .
C(42) H(35) 2.005 .
C(42) H(36) 2.005 .
C(42) H(37) 2.062 .
C(42) H(38) 2.062 .
C(42) H(39) 2.062 .
C(42) H(49) 2.888 .
C(42) H(50) 3.216 .
C(42) H(51) 2.505 .
C(43) H(18) 2.837 5_445
C(43) H(23) 3.456 7_657
C(43) H(31) 2.724 .
C(43) H(32) 3.327 .
C(43) H(33) 1.994 .
C(43) H(35) 3.513 2_656
C(43) H(37) 3.217 .
C(43) H(38) 2.458 .
C(43) H(39) 2.921 .
C(43) H(51) 2.628 .
C(44) H(8) 3.514 1_655
C(44) H(9) 3.475 2_656
C(44) H(22) 3.489 7_657
C(44) H(23) 3.546 7_657
C(44) H(31) 2.667 .
C(44) H(32) 2.583 .
C(44) H(33) 2.051 .
C(44) H(34) 2.460 .
C(44) H(35) 2.868 .
C(44) H(36) 3.250 .
C(44) H(47) 3.136 5_545
C(45) H(40) 2.060 .
C(45) H(41) 2.060 .
C(45) H(42) 2.060 .
C(45) H(43) 2.072 .
C(45) H(44) 2.072 .
C(45) H(45) 2.072 .
C(45) H(46) 2.059 .
C(45) H(47) 2.059 .
C(45) H(48) 2.059 .
C(45) H(52) 2.007 .
C(45) H(53) 2.007 .
C(45) H(54) 2.007 .
C(46) H(43) 3.327 .
C(46) H(44) 2.572 .
C(46) H(45) 2.918 .
C(46) H(46) 2.568 .
C(46) H(47) 2.993 .
C(46) H(48) 3.316 .
C(46) H(52) 2.788 .
C(46) H(53) 3.167 .
C(46) H(54) 2.393 .
C(47) H(23) 3.506 3_667
C(47) H(30) 3.174 2_656
C(47) H(40) 2.519 .
C(47) H(41) 3.002 .
C(47) H(42) 3.291 .
C(47) H(46) 3.315 .
C(47) H(47) 2.541 .
C(47) H(48) 2.895 .
C(47) H(52) 3.183 .
C(47) H(53) 2.406 .
C(47) H(54) 2.791 .
C(48) H(8) 3.113 5_555
C(48) H(38) 3.534 5_455
C(48) H(40) 3.326 .
C(48) H(41) 2.581 .
C(48) H(42) 2.970 .
C(48) H(43) 2.506 .
C(48) H(44) 2.963 .
C(48) H(45) 3.283 .
C(48) H(48) 3.478 2_656
C(48) H(52) 2.453 .
C(48) H(53) 2.806 .
C(48) H(54) 3.203 .
H(1) O(1) 3.145 .
H(1) O(2) 3.059 .
H(1) O(3) 2.933 .
H(1) N(1) 3.409 .
H(1) C(1) 2.670 .
H(1) C(2) 2.659 .
H(1) C(3) 2.049 .
H(1) C(5) 2.034 .
H(1) C(6) 3.257 .
H(1) C(8) 3.241 .
H(1) C(15) 3.054 .
H(1) C(16) 3.055 .
H(1) H(2) 2.329 .
H(1) H(11) 2.671 .
H(1) H(21) 2.869 .
H(1) H(31) 3.275 .
H(1) H(42) 3.353 .
H(1) H(50) 2.717 .
H(1) H(51) 3.451 .
H(1) H(54) 3.468 .
H(2) C(3) 3.278 .
H(2) C(4) 2.031 .
H(2) C(6) 2.019 .
H(2) C(6) 3.575 7_657
H(2) C(7) 3.232 .
H(2) C(30) 3.347 .
H(2) C(31) 3.468 .
H(2) H(1) 2.329 .
H(2) H(3) 2.319 .
H(2) H(3) 2.762 7_657
H(2) H(21) 3.062 .
H(2) H(22) 3.292 .
H(2) H(31) 2.656 .
H(2) H(39) 3.462 7_657
H(2) H(50) 3.590 .
H(3) C(4) 3.260 .
H(3) C(5) 2.024 .
H(3) C(5) 3.551 7_657
H(3) C(7) 2.022 .
H(3) C(8) 3.247 .
H(3) C(36) 3.224 7_657
H(3) C(37) 3.532 7_657
H(3) H(2) 2.319 .
H(3) H(2) 2.762 7_657
H(3) H(3) 3.534 7_657
H(3) H(4) 2.322 .
H(3) H(26) 2.622 7_657
H(3) H(27) 3.224 7_657
H(3) H(31) 3.313 7_657
H(3) H(39) 3.468 7_657
H(4) C(3) 3.264 .
H(4) C(5) 3.235 .
H(4) C(6) 2.020 .
H(4) C(8) 2.031 .
H(4) C(33) 3.152 7_657
H(4) C(34) 3.376 7_657
H(4) C(36) 3.153 7_657
H(4) C(37) 3.514 7_657
H(4) H(3) 2.322 .
H(4) H(5) 2.317 .
H(4) H(24) 3.194 7_657
H(4) H(25) 3.578 7_657
H(4) H(26) 2.360 7_657
H(4) H(27) 3.096 7_657
H(5) C(2) 2.733 .
H(5) C(3) 2.011 .
H(5) C(4) 3.240 .
H(5) C(6) 3.238 .
H(5) C(7) 2.021 .
H(5) C(9) 2.526 .
H(5) C(10) 2.630 .
H(5) C(11) 3.454 .
H(5) C(14) 3.291 .
H(5) C(17) 3.543 7_557
H(5) C(25) 3.384 5_445
H(5) H(4) 2.317 .
H(5) H(6) 2.716 .
H(5) H(6) 3.460 7_557
H(5) H(12) 3.532 7_557
H(5) H(17) 2.710 5_445
H(5) H(18) 3.426 5_445
H(6) C(2) 2.692 .
H(6) C(3) 3.234 .
H(6) C(8) 3.204 .
H(6) C(8) 3.497 7_557
H(6) C(9) 2.036 .
H(6) C(11) 2.022 .
H(6) C(12) 3.236 .
H(6) C(14) 3.221 .
H(6) C(15) 2.647 .
H(6) C(16) 3.111 .
H(6) C(16) 3.451 7_557
H(6) C(20) 3.158 .
H(6) H(5) 2.716 .
H(6) H(5) 3.460 7_557
H(6) H(6) 3.078 7_557
H(6) H(7) 2.311 .
H(6) H(11) 3.338 .
H(6) H(11) 3.028 7_557
H(6) H(15) 3.405 .
H(6) H(27) 2.948 1_455
H(7) C(9) 3.271 .
H(7) C(10) 2.022 .
H(7) C(12) 2.001 .
H(7) C(13) 3.203 .
H(7) C(16) 3.116 7_557
H(7) C(17) 3.422 7_557
H(7) H(6) 2.311 .
H(7) H(8) 2.306 .
H(7) H(11) 2.390 7_557
H(7) H(12) 2.998 7_557
H(7) H(27) 2.801 1_455
H(7) H(37) 3.464 1_455
H(7) H(39) 3.459 1_455
H(8) C(10) 3.247 .
H(8) C(11) 2.013 .
H(8) C(13) 2.023 .
H(8) C(14) 3.260 .
H(8) C(44) 3.514 1_455
H(8) C(48) 3.113 5_445
H(8) H(7) 2.306 .
H(8) H(9) 2.318 .
H(8) H(9) 2.922 2_556
H(8) H(17) 3.553 5_445
H(8) H(28) 3.404 1_455
H(8) H(37) 2.696 1_455
H(8) H(46) 2.743 5_445
H(8) H(47) 2.859 5_445
H(8) H(48) 3.234 5_445
H(9) C(9) 3.256 .
H(9) C(11) 3.202 .
H(9) C(12) 2.011 .
H(9) C(12) 3.427 2_556
H(9) C(13) 3.589 2_556
H(9) C(14) 2.029 .
H(9) C(44) 3.475 2_656
H(9) H(8) 2.318 .
H(9) H(8) 2.922 2_556
H(9) H(9) 3.226 2_556
H(9) H(10) 2.317 .
H(9) H(17) 3.453 5_445
H(9) H(28) 3.501 1_455
H(9) H(28) 3.293 2_656
H(9) H(33) 3.159 2_656
H(9) H(37) 2.620 2_656
H(9) H(47) 3.564 6_546
H(10) O(1) 3.327 .
H(10) O(2) 2.313 .
H(10) C(1) 2.499 .
H(10) C(2) 2.719 .
H(10) C(9) 2.013 .
H(10) C(10) 3.225 .
H(10) C(12) 3.249 .
H(10) C(13) 2.028 .
H(10) C(39) 3.448 2_656
H(10) C(41) 3.455 2_656
H(10) C(42) 3.150 2_656
H(10) H(9) 2.317 .
H(10) H(28) 3.588 2_656
H(10) H(29) 3.039 2_656
H(10) H(32) 3.156 2_656
H(10) H(33) 2.275 2_656
H(10) H(37) 3.309 2_656
H(10) H(49) 3.116 2_656
H(11) C(2) 2.731 .
H(11) C(3) 2.473 .
H(11) C(4) 2.536 .
H(11) C(5) 3.305 .
H(11) C(8) 3.202 .
H(11) C(10) 3.368 7_557
H(11) C(11) 3.044 7_557
H(11) C(15) 2.015 .
H(11) C(17) 2.034 .
H(11) C(18) 3.244 .
H(11) C(20) 3.229 .
H(11) H(1) 2.671 .
H(11) H(6) 3.338 .
H(11) H(6) 3.028 7_557
H(11) H(7) 2.390 7_557
H(11) H(12) 2.322 .
H(12) C(11) 3.232 7_557
H(12) C(15) 3.253 .
H(12) C(16) 2.031 .
H(12) C(18) 1.995 .
H(12) C(19) 3.202 .
H(12) C(24) 3.180 3_667
H(12) C(25) 3.290 3_667
H(12) H(5) 3.532 7_557
H(12) H(7) 2.998 7_557
H(12) H(11) 2.322 .
H(12) H(13) 2.299 .
H(12) H(16) 2.572 3_667
H(12) H(17) 2.792 3_667
H(13) C(16) 3.257 .
H(13) C(17) 2.009 .
H(13) C(19) 2.026 .
H(13) C(20) 3.273 .
H(13) C(24) 3.182 3_667
H(13) C(25) 3.580 3_667
H(13) C(29) 3.439 3_667
H(13) C(32) 3.449 3_667
H(13) C(33) 3.036 3_667
H(13) C(34) 3.000 3_667
H(13) H(12) 2.299 .
H(13) H(14) 2.321 .
H(13) H(16) 2.878 3_667
H(13) H(17) 3.583 3_667
H(13) H(24) 3.389 1_455
H(13) H(24) 3.315 3_667
H(13) H(25) 3.243 1_455
H(13) H(25) 3.233 3_667
H(14) C(15) 3.270 .
H(14) C(17) 3.200 .
H(14) C(18) 2.014 .
H(14) C(20) 2.039 .
H(14) C(28) 3.406 1_455
H(14) C(36) 3.215 1_455
H(14) C(37) 3.473 1_455
H(14) H(13) 2.321 .
H(14) H(15) 2.337 .
H(14) H(20) 2.845 1_455
H(14) H(24) 3.507 3_667
H(14) H(25) 2.861 1_455
H(14) H(26) 3.278 1_455
H(14) H(44) 3.269 .
H(14) H(45) 3.526 .
H(15) O(1) 2.649 .
H(15) C(1) 2.963 .
H(15) C(2) 2.690 .
H(15) C(9) 2.857 .
H(15) C(10) 3.307 .
H(15) C(14) 3.514 .
H(15) C(15) 2.033 .
H(15) C(16) 3.228 .
H(15) C(18) 3.264 .
H(15) C(19) 2.043 .
H(15) C(37) 3.181 1_455
H(15) C(38) 3.257 1_455
H(15) C(39) 3.318 2_656
H(15) H(6) 3.405 .
H(15) H(14) 2.337 .
H(15) H(27) 3.177 1_455
H(15) H(28) 3.289 1_455
H(15) H(29) 2.419 2_656
H(15) H(45) 3.198 .
H(16) O(4) 2.706 .
H(16) C(17) 3.282 3_667
H(16) C(18) 3.419 3_667
H(16) C(21) 2.895 .
H(16) C(22) 2.644 .
H(16) C(23) 2.043 .
H(16) C(25) 2.016 .
H(16) C(26) 3.222 .
H(16) C(28) 3.257 .
H(16) C(29) 2.846 .
H(16) C(30) 3.441 .
H(16) C(34) 3.423 .
H(16) H(12) 2.572 3_667
H(16) H(13) 2.878 3_667
H(16) H(17) 2.305 .
H(16) H(21) 3.597 .
H(16) H(25) 3.545 .
H(16) H(46) 3.196 .
H(17) C(8) 3.483 5_555
H(17) C(11) 3.420 5_555
H(17) C(12) 3.173 5_555
H(17) C(13) 3.111 5_555
H(17) C(14) 3.341 5_555
H(17) C(17) 3.419 3_667
H(17) C(23) 3.253 .
H(17) C(24) 2.010 .
H(17) C(26) 1.992 .
H(17) C(27) 3.224 .
H(17) H(5) 2.710 5_555
H(17) H(8) 3.553 5_555
H(17) H(9) 3.453 5_555
H(17) H(12) 2.792 3_667
H(17) H(13) 3.583 3_667
H(17) H(16) 2.305 .
H(17) H(18) 2.285 .
H(18) C(24) 3.224 .
H(18) C(25) 1.998 .
H(18) C(27) 2.028 .
H(18) C(28) 3.268 .
H(18) C(43) 2.837 5_555
H(18) H(5) 3.426 5_555
H(18) H(17) 2.285 .
H(18) H(19) 2.328 .
H(18) H(33) 3.493 6_656
H(18) H(34) 2.748 5_555
H(18) H(35) 2.556 5_555
H(18) H(35) 3.320 6_656
H(18) H(36) 2.724 5_555
H(19) C(23) 3.262 .
H(19) C(25) 3.223 .
H(19) C(26) 2.029 .
H(19) C(27) 3.492 2_756
H(19) C(28) 2.045 .
H(19) H(18) 2.328 .
H(19) H(19) 2.808 2_756
H(19) H(20) 2.350 .
H(19) H(23) 3.140 3_767
H(19) H(24) 3.540 3_767
H(19) H(34) 3.451 5_555
H(19) H(35) 2.910 5_555
H(19) H(43) 3.582 1_655
H(19) H(44) 3.395 1_655
H(20) C(22) 2.742 .
H(20) C(23) 2.032 .
H(20) C(24) 3.261 .
H(20) C(26) 3.267 .
H(20) C(27) 2.047 .
H(20) C(35) 2.536 .
H(20) C(36) 3.324 .
H(20) C(39) 3.430 .
H(20) C(40) 2.613 .
H(20) H(14) 2.845 1_655
H(20) H(19) 2.350 .
H(20) H(25) 3.169 .
H(20) H(30) 2.699 .
H(21) O(3) 2.299 .
H(21) O(4) 3.521 .
H(21) C(4) 3.551 .
H(21) C(21) 2.569 .
H(21) C(22) 2.768 .
H(21) C(29) 2.030 .
H(21) C(31) 2.030 .
H(21) C(32) 3.234 .
H(21) C(34) 3.240 .
H(21) H(1) 2.869 .
H(21) H(2) 3.062 .
H(21) H(16) 3.597 .
H(21) H(22) 2.324 .
H(21) H(42) 2.748 .
H(22) C(29) 3.255 .
H(22) C(30) 2.027 .
H(22) C(32) 1.998 .
H(22) C(33) 3.212 .
H(22) C(44) 3.489 7_657
H(22) H(2) 3.292 .
H(22) H(21) 2.324 .
H(22) H(23) 2.291 .
H(22) H(38) 2.900 7_657
H(22) H(39) 3.196 7_657
H(22) H(41) 2.891 3_667
H(22) H(44) 3.581 3_667
H(23) C(27) 3.421 3_767
H(23) C(30) 3.238 .
H(23) C(31) 2.001 .
H(23) C(33) 2.010 .
H(23) C(34) 3.231 .
H(23) C(43) 3.456 7_657
H(23) C(44) 3.546 7_657
H(23) C(47) 3.506 3_667
H(23) H(19) 3.140 3_767
H(23) H(22) 2.291 .
H(23) H(24) 2.309 .
H(23) H(34) 2.659 7_657
H(23) H(35) 3.479 7_657
H(23) H(38) 2.699 7_657
H(23) H(44) 2.608 3_667
H(24) C(23) 3.561 3_767
H(24) C(25) 3.526 3_767
H(24) C(26) 3.311 3_767
H(24) C(27) 3.184 3_767
H(24) C(28) 3.311 3_767
H(24) C(29) 3.266 .
H(24) C(31) 3.213 .
H(24) C(32) 2.012 .
H(24) C(34) 2.026 .
H(24) C(34) 3.306 3_767
H(24) H(4) 3.194 7_657
H(24) H(13) 3.389 1_655
H(24) H(13) 3.315 3_667
H(24) H(14) 3.507 3_667
H(24) H(19) 3.540 3_767
H(24) H(23) 2.309 .
H(24) H(25) 2.318 .
H(24) H(25) 2.556 3_767
H(25) C(19) 3.517 1_655
H(25) C(22) 2.635 .
H(25) C(23) 2.638 .
H(25) C(24) 3.268 .
H(25) C(28) 3.025 .
H(25) C(29) 2.030 .
H(25) C(30) 3.237 .
H(25) C(32) 3.226 .
H(25) C(33) 2.019 .
H(25) C(33) 3.202 3_767
H(25) C(34) 3.555 3_767
H(25) C(35) 3.119 .
H(25) C(36) 3.103 .
H(25) H(4) 3.578 7_657
H(25) H(13) 3.243 1_655
H(25) H(13) 3.233 3_667
H(25) H(14) 2.861 1_655
H(25) H(16) 3.545 .
H(25) H(20) 3.169 .
H(25) H(24) 2.318 .
H(25) H(24) 2.556 3_767
H(25) H(25) 3.224 3_767
H(25) H(26) 2.676 .
H(26) C(6) 3.102 7_657
H(26) C(7) 2.969 7_657
H(26) C(22) 2.728 .
H(26) C(29) 2.461 .
H(26) C(30) 3.196 .
H(26) C(33) 3.263 .
H(26) C(34) 2.523 .
H(26) C(35) 2.018 .
H(26) C(37) 2.032 .
H(26) C(38) 3.243 .
H(26) C(40) 3.229 .
H(26) H(3) 2.622 7_657
H(26) H(4) 2.360 7_657
H(26) H(14) 3.278 1_655
H(26) H(25) 2.676 .
H(26) H(27) 2.325 .
H(26) H(32) 3.533 .
H(27) C(6) 3.338 7_657
H(27) C(7) 3.249 7_657
H(27) C(10) 2.885 1_655
H(27) C(11) 2.796 1_655
H(27) C(12) 3.506 1_655
H(27) C(20) 3.379 1_655
H(27) C(35) 3.266 .
H(27) C(36) 2.035 .
H(27) C(38) 2.007 .
H(27) C(39) 3.221 .
H(27) H(3) 3.224 7_657
H(27) H(4) 3.096 7_657
H(27) H(6) 2.948 1_655
H(27) H(7) 2.801 1_655
H(27) H(15) 3.177 1_655
H(27) H(26) 2.325 .
H(27) H(28) 2.309 .
H(27) H(32) 3.238 .
H(27) H(39) 3.585 .
H(28) C(10) 3.590 1_655
H(28) C(11) 3.299 1_655
H(28) C(12) 3.070 1_655
H(28) C(13) 3.132 1_655
H(28) C(13) 3.546 2_656
H(28) C(14) 3.431 1_655
H(28) C(36) 3.254 .
H(28) C(37) 2.014 .
H(28) C(38) 3.329 2_756
H(28) C(39) 2.028 .
H(28) C(39) 3.402 2_756
H(28) C(40) 3.266 .
H(28) H(8) 3.404 1_655
H(28) H(9) 3.501 1_655
H(28) H(9) 3.293 2_656
H(28) H(10) 3.588 2_656
H(28) H(15) 3.289 1_655
H(28) H(27) 2.309 .
H(28) H(28) 2.705 2_756
H(28) H(29) 2.326 .
H(28) H(29) 2.854 2_756
H(28) H(32) 3.205 .
H(28) H(37) 3.434 .
H(29) O(1) 2.926 2_656
H(29) C(1) 3.288 2_656
H(29) C(9) 3.567 2_656
H(29) C(14) 3.227 2_656
H(29) C(20) 3.333 2_656
H(29) C(35) 3.273 .
H(29) C(37) 3.220 .
H(29) C(38) 2.021 .
H(29) C(38) 3.188 2_756
H(29) C(39) 3.489 2_756
H(29) C(40) 2.038 .
H(29) H(10) 3.039 2_656
H(29) H(15) 2.419 2_656
H(29) H(28) 2.326 .
H(29) H(28) 2.854 2_756
H(29) H(29) 3.411 2_756
H(29) H(30) 2.332 .
H(29) H(32) 3.382 .
H(29) H(45) 3.567 2_656
H(30) O(1) 2.821 2_656
H(30) O(3) 3.233 .
H(30) O(4) 2.968 .
H(30) N(2) 3.247 2_656
H(30) C(21) 2.683 .
H(30) C(22) 2.667 .
H(30) C(23) 3.034 .
H(30) C(28) 3.042 .
H(30) C(35) 2.031 .
H(30) C(36) 3.230 .
H(30) C(38) 3.258 .
H(30) C(39) 2.036 .
H(30) C(47) 3.174 2_656
H(30) H(20) 2.699 .
H(30) H(29) 2.332 .
H(30) H(43) 3.237 2_656
H(30) H(45) 2.366 2_656
H(30) H(49) 3.312 .
H(30) H(53) 2.527 2_656
H(30) H(54) 3.265 2_656
H(31) O(3) 3.358 .
H(31) N(1) 2.013 .
H(31) C(4) 3.162 .
H(31) C(5) 2.796 .
H(31) C(6) 3.447 .
H(31) C(42) 2.051 .
H(31) C(43) 2.724 .
H(31) C(44) 2.667 .
H(31) H(1) 3.275 .
H(31) H(2) 2.656 .
H(31) H(3) 3.313 7_657
H(31) H(32) 1.582 .
H(31) H(33) 2.832 .
H(31) H(34) 2.864 .
H(31) H(36) 2.691 .
H(31) H(37) 3.249 .
H(31) H(38) 3.386 .
H(31) H(39) 2.337 .
H(31) H(49) 2.696 .
H(31) H(50) 2.132 .
H(31) H(51) 2.447 .
H(32) O(3) 3.505 .
H(32) N(1) 2.013 .
H(32) C(35) 3.180 .
H(32) C(36) 2.986 .
H(32) C(37) 2.772 .
H(32) C(38) 2.737 .
H(32) C(39) 2.876 .
H(32) C(40) 3.094 .
H(32) C(42) 2.051 .
H(32) C(43) 3.327 .
H(32) C(44) 2.583 .
H(32) H(10) 3.156 2_656
H(32) H(26) 3.533 .
H(32) H(27) 3.238 .
H(32) H(28) 3.205 .
H(32) H(29) 3.382 .
H(32) H(31) 1.582 .
H(32) H(33) 2.337 .
H(32) H(36) 3.463 .
H(32) H(37) 2.673 .
H(32) H(38) 3.515 .
H(32) H(39) 2.528 .
H(32) H(49) 2.141 .
H(32) H(50) 2.430 .
H(32) H(51) 2.704 .
H(33) O(2) 3.006 2_656
H(33) N(1) 2.678 .
H(33) C(13) 3.507 2_656
H(33) C(14) 3.066 2_656
H(33) C(41) 2.041 .
H(33) C(43) 1.994 .
H(33) C(44) 2.051 .
H(33) H(9) 3.159 2_656
H(33) H(10) 2.275 2_656
H(33) H(18) 3.493 6_646
H(33) H(31) 2.832 .
H(33) H(32) 2.337 .
H(33) H(34) 2.743 .
H(33) H(35) 2.129 .
H(33) H(36) 2.472 .
H(33) H(36) 3.555 2_656
H(33) H(37) 2.190 .
H(33) H(38) 2.528 .
H(33) H(39) 2.791 .
H(33) H(49) 2.773 .
H(33) H(50) 3.527 .
H(33) H(51) 2.641 .
H(34) C(6) 3.501 .
H(34) C(7) 3.411 .
H(34) C(26) 3.390 5_445
H(34) C(32) 3.227 7_657
H(34) C(41) 2.952 .
H(34) C(42) 2.005 .
H(34) C(44) 2.460 .
H(34) H(18) 2.748 5_445
H(34) H(19) 3.451 5_445
H(34) H(23) 2.659 7_657
H(34) H(31) 2.864 .
H(34) H(33) 2.743 .
H(34) H(35) 1.584 .
H(34) H(36) 1.584 .
H(34) H(37) 3.365 .
H(34) H(38) 2.246 .
H(34) H(39) 2.715 .
H(34) H(51) 3.360 .
H(35) C(26) 3.261 5_445
H(35) C(27) 3.434 5_445
H(35) C(41) 3.275 .
H(35) C(42) 2.005 .
H(35) C(43) 3.513 2_656
H(35) C(44) 2.868 .
H(35) H(18) 2.556 5_445
H(35) H(18) 3.320 6_646
H(35) H(19) 2.910 5_445
H(35) H(23) 3.479 7_657
H(35) H(33) 2.129 .
H(35) H(34) 1.584 .
H(35) H(35) 2.791 2_656
H(35) H(36) 1.584 .
H(35) H(36) 3.395 2_656
H(35) H(37) 3.478 .
H(35) H(38) 2.659 .
H(35) H(39) 3.535 .
H(35) H(51) 3.171 .
H(36) O(2) 2.669 .
H(36) N(1) 2.612 .
H(36) C(3) 3.488 .
H(36) C(8) 3.596 .
H(36) C(41) 2.529 .
H(36) C(42) 2.005 .
H(36) C(44) 3.250 .
H(36) H(18) 2.724 5_445
H(36) H(31) 2.691 .
H(36) H(32) 3.463 .
H(36) H(33) 2.472 .
H(36) H(33) 3.555 2_656
H(36) H(34) 1.584 .
H(36) H(35) 1.584 .
H(36) H(35) 3.395 2_656
H(36) H(38) 3.381 .
H(36) H(39) 3.579 .
H(36) H(49) 3.277 .
H(36) H(50) 3.117 .
H(36) H(51) 2.007 .
H(36) H(51) 3.532 2_656
H(37) C(12) 3.297 1_655
H(37) C(13) 3.428 2_656
H(37) C(41) 2.865 .
H(37) C(42) 2.062 .
H(37) C(43) 3.217 .
H(37) H(7) 3.464 1_655
H(37) H(8) 2.696 1_655
H(37) H(9) 2.620 2_656
H(37) H(10) 3.309 2_656
H(37) H(28) 3.434 .
H(37) H(31) 3.249 .
H(37) H(32) 2.673 .
H(37) H(33) 2.190 .
H(37) H(34) 3.365 .
H(37) H(35) 3.478 .
H(37) H(38) 1.584 .
H(37) H(39) 1.584 .
H(37) H(47) 2.834 5_545
H(38) C(31) 3.419 7_657
H(38) C(32) 3.323 7_657
H(38) C(41) 3.260 .
H(38) C(42) 2.062 .
H(38) C(43) 2.458 .
H(38) C(48) 3.534 5_545
H(38) H(22) 2.900 7_657
H(38) H(23) 2.699 7_657
H(38) H(31) 3.386 .
H(38) H(32) 3.515 .
H(38) H(33) 2.528 .
H(38) H(34) 2.246 .
H(38) H(35) 2.659 .
H(38) H(36) 3.381 .
H(38) H(37) 1.584 .
H(38) H(39) 1.584 .
H(38) H(43) 3.579 5_545
H(38) H(44) 3.541 5_545
H(38) H(47) 2.574 5_545
H(39) C(41) 2.466 .
H(39) C(42) 2.062 .
H(39) C(43) 2.921 .
H(39) H(2) 3.462 7_657
H(39) H(3) 3.468 7_657
H(39) H(7) 3.459 1_655
H(39) H(22) 3.196 7_657
H(39) H(27) 3.585 .
H(39) H(31) 2.337 .
H(39) H(32) 2.528 .
H(39) H(33) 2.791 .
H(39) H(34) 2.715 .
H(39) H(35) 3.535 .
H(39) H(36) 3.579 .
H(39) H(37) 1.584 .
H(39) H(38) 1.584 .
H(40) O(1) 3.273 .
H(40) N(2) 2.848 .
H(40) C(15) 3.314 .
H(40) C(16) 3.314 .
H(40) C(17) 3.250 .
H(40) C(18) 3.173 .
H(40) C(19) 3.158 .
H(40) C(20) 3.233 .
H(40) C(45) 2.060 .
H(40) C(47) 2.519 .
H(40) C(48) 3.326 .
H(40) H(41) 1.584 .
H(40) H(42) 1.584 .
H(40) H(43) 3.444 .
H(40) H(44) 2.361 .
H(40) H(45) 2.690 .
H(40) H(46) 3.481 .
H(40) H(52) 3.407 .
H(40) H(53) 3.471 .
H(40) H(54) 2.601 .
H(41) N(2) 3.219 .
H(41) C(31) 3.404 3_667
H(41) C(45) 2.060 .
H(41) C(47) 3.002 .
H(41) C(48) 2.581 .
H(41) H(22) 2.891 3_667
H(41) H(40) 1.584 .
H(41) H(42) 1.584 .
H(41) H(44) 2.826 .
H(41) H(45) 3.584 .
H(41) H(46) 2.398 .
H(41) H(47) 2.814 .
H(41) H(48) 3.488 .
H(41) H(52) 3.459 .
H(41) H(54) 3.315 .
H(42) O(1) 3.522 .
H(42) O(3) 3.025 .
H(42) O(4) 3.223 .
H(42) N(2) 2.394 .
H(42) C(21) 3.211 .
H(42) C(30) 3.515 .
H(42) C(45) 2.060 .
H(42) C(47) 3.291 .
H(42) C(48) 2.970 .
H(42) H(1) 3.353 .
H(42) H(21) 2.748 .
H(42) H(40) 1.584 .
H(42) H(41) 1.584 .
H(42) H(44) 3.474 .
H(42) H(45) 3.528 .
H(42) H(46) 2.778 .
H(42) H(48) 3.597 .
H(42) H(52) 2.538 .
H(42) H(53) 3.259 .
H(42) H(54) 2.192 .
H(43) O(4) 3.522 2_656
H(43) N(2) 2.855 .
H(43) C(27) 3.411 2_656
H(43) C(28) 3.381 2_656
H(43) C(45) 2.072 .
H(43) C(46) 3.327 .
H(43) C(48) 2.506 .
H(43) H(19) 3.582 1_455
H(43) H(30) 3.237 2_656
H(43) H(38) 3.579 5_455
H(43) H(40) 3.444 .
H(43) H(44) 1.584 .
H(43) H(45) 1.584 .
H(43) H(46) 3.437 .
H(43) H(47) 2.349 .
H(43) H(48) 2.660 .
H(43) H(52) 3.487 .
H(43) H(53) 2.605 .
H(43) H(54) 3.404 .
H(44) N(2) 3.231 .
H(44) C(19) 3.448 .
H(44) C(32) 3.201 3_667
H(44) C(45) 2.072 .
H(44) C(46) 2.572 .
H(44) C(48) 2.963 .
H(44) H(14) 3.269 .
H(44) H(19) 3.395 1_455
H(44) H(22) 3.581 3_667
H(44) H(23) 2.608 3_667
H(44) H(38) 3.541 5_455
H(44) H(40) 2.361 .
H(44) H(41) 2.826 .
H(44) H(42) 3.474 .
H(44) H(43) 1.584 .
H(44) H(45) 1.584 .
H(44) H(47) 2.763 .
H(44) H(48) 3.544 .
H(44) H(53) 3.330 .
H(44) H(54) 3.466 .
H(45) O(1) 2.841 .
H(45) N(2) 2.410 .
H(45) C(19) 3.598 .
H(45) C(20) 3.406 .
H(45) C(40) 3.226 2_656
H(45) C(45) 2.072 .
H(45) C(46) 2.918 .
H(45) C(48) 3.283 .
H(45) H(14) 3.526 .
H(45) H(15) 3.198 .
H(45) H(29) 3.567 2_656
H(45) H(30) 2.366 2_656
H(45) H(40) 2.690 .
H(45) H(41) 3.584 .
H(45) H(42) 3.528 .
H(45) H(43) 1.584 .
H(45) H(44) 1.584 .
H(45) H(47) 3.453 .
H(45) H(48) 3.526 .
H(45) H(52) 3.279 .
H(45) H(53) 2.218 .
H(45) H(54) 2.540 .
H(46) O(4) 3.070 .
H(46) N(2) 2.874 .
H(46) C(12) 3.508 5_555
H(46) C(45) 2.059 .
H(46) C(46) 2.568 .
H(46) C(47) 3.315 .
H(46) H(8) 2.743 5_555
H(46) H(16) 3.196 .
H(46) H(40) 3.481 .
H(46) H(41) 2.398 .
H(46) H(42) 2.778 .
H(46) H(43) 3.437 .
H(46) H(47) 1.584 .
H(46) H(48) 1.584 .
H(46) H(48) 3.519 2_656
H(46) H(52) 2.642 .
H(46) H(53) 3.414 .
H(46) H(54) 3.510 .
H(47) N(2) 3.251 .
H(47) C(44) 3.136 5_455
H(47) C(45) 2.059 .
H(47) C(46) 2.993 .
H(47) C(47) 2.541 .
H(47) H(8) 2.859 5_555
H(47) H(9) 3.564 6_556
H(47) H(37) 2.834 5_455
H(47) H(38) 2.574 5_455
H(47) H(41) 2.814 .
H(47) H(43) 2.349 .
H(47) H(44) 2.763 .
H(47) H(45) 3.453 .
H(47) H(46) 1.584 .
H(47) H(48) 1.584 .
H(47) H(52) 3.376 .
H(47) H(53) 3.484 .
H(48) O(4) 3.293 .
H(48) O(4) 3.117 2_656
H(48) N(2) 2.448 .
H(48) C(45) 2.059 .
H(48) C(46) 3.316 .
H(48) C(47) 2.895 .
H(48) C(48) 3.478 2_656
H(48) H(8) 3.234 5_555
H(48) H(41) 3.488 .
H(48) H(42) 3.597 .
H(48) H(43) 2.660 .
H(48) H(44) 3.544 .
H(48) H(45) 3.526 .
H(48) H(46) 1.584 .
H(48) H(46) 3.519 2_656
H(48) H(47) 1.584 .
H(48) H(48) 2.634 2_656
H(48) H(52) 2.288 .
H(48) H(52) 3.288 2_656
H(48) H(53) 2.566 .
H(48) H(54) 3.316 .
H(49) O(1) 2.821 2_656
H(49) O(2) 3.351 .
H(49) O(2) 2.147 2_656
H(49) O(3) 2.826 .
H(49) N(1) 3.481 2_656
H(49) C(1) 2.759 2_656
H(49) C(21) 3.590 .
H(49) C(39) 3.482 .
H(49) C(40) 3.277 .
H(49) C(41) 1.964 .
H(49) C(42) 2.888 .
H(49) H(10) 3.116 2_656
H(49) H(30) 3.312 .
H(49) H(31) 2.696 .
H(49) H(32) 2.141 .
H(49) H(33) 2.773 .
H(49) H(36) 3.277 .
H(49) H(49) 3.468 2_656
H(49) H(50) 1.470 .
H(49) H(51) 1.470 .
H(49) H(51) 2.872 2_656
H(50) O(2) 2.761 .
H(50) O(2) 3.511 2_656
H(50) O(3) 1.876 .
H(50) C(1) 3.296 .
H(50) C(4) 3.134 .
H(50) C(21) 3.000 .
H(50) C(41) 1.964 .
H(50) C(42) 3.216 .
H(50) H(1) 2.717 .
H(50) H(2) 3.590 .
H(50) H(31) 2.132 .
H(50) H(32) 2.430 .
H(50) H(33) 3.527 .
H(50) H(36) 3.117 .
H(50) H(49) 1.470 .
H(50) H(51) 1.470 .
H(50) H(51) 3.544 2_656
H(50) H(54) 3.482 .
H(51) O(2) 2.104 .
H(51) O(2) 2.745 2_656
H(51) O(3) 3.308 .
H(51) N(1) 3.062 2_656
H(51) C(1) 3.139 .
H(51) C(4) 3.577 .
H(51) C(41) 1.964 .
H(51) C(42) 2.505 .
H(51) C(43) 2.628 .
H(51) H(1) 3.451 .
H(51) H(31) 2.447 .
H(51) H(32) 2.704 .
H(51) H(33) 2.641 .
H(51) H(34) 3.360 .
H(51) H(35) 3.171 .
H(51) H(36) 2.007 .
H(51) H(36) 3.532 2_656
H(51) H(49) 1.470 .
H(51) H(49) 2.872 2_656
H(51) H(50) 1.470 .
H(51) H(50) 3.544 2_656
H(51) H(51) 2.455 2_656
H(52) O(1) 3.361 .
H(52) O(3) 2.813 .
H(52) O(4) 2.001 .
H(52) O(4) 2.873 2_656
H(52) N(2) 2.982 2_656
H(52) C(21) 2.724 .
H(52) C(45) 2.007 .
H(52) C(46) 2.788 .
H(52) C(47) 3.183 .
H(52) C(48) 2.453 .
H(52) H(40) 3.407 .
H(52) H(41) 3.459 .
H(52) H(42) 2.538 .
H(52) H(43) 3.487 .
H(52) H(45) 3.279 .
H(52) H(46) 2.642 .
H(52) H(47) 3.376 .
H(52) H(48) 2.288 .
H(52) H(48) 3.288 2_656
H(52) H(52) 2.437 2_656
H(52) H(53) 1.470 .
H(52) H(53) 2.719 2_656
H(52) H(54) 1.470 .
H(52) H(54) 3.505 2_656
H(53) O(1) 2.762 .
H(53) O(3) 3.348 2_656
H(53) O(4) 3.438 .
H(53) O(4) 2.064 2_656
H(53) N(2) 3.509 2_656
H(53) C(21) 2.803 2_656
H(53) C(40) 3.396 2_656
H(53) C(45) 2.007 .
H(53) C(46) 3.167 .
H(53) C(47) 2.406 .
H(53) C(48) 2.806 .
H(53) H(30) 2.527 2_656
H(53) H(40) 3.471 .
H(53) H(42) 3.259 .
H(53) H(43) 2.605 .
H(53) H(44) 3.330 .
H(53) H(45) 2.218 .
H(53) H(46) 3.414 .
H(53) H(47) 3.484 .
H(53) H(48) 2.566 .
H(53) H(52) 1.470 .
H(53) H(52) 2.719 2_656
H(53) H(53) 3.595 2_656
H(53) H(54) 1.470 .
H(54) O(1) 1.954 .
H(54) O(2) 3.579 .
H(54) O(3) 2.875 .
H(54) O(4) 3.126 .
H(54) O(4) 3.436 2_656
H(54) C(1) 2.928 .
H(54) C(21) 3.358 .
H(54) C(45) 2.007 .
H(54) C(46) 2.393 .
H(54) C(47) 2.791 .
H(54) C(48) 3.203 .
H(54) H(1) 3.468 .
H(54) H(30) 3.265 2_656
H(54) H(40) 2.601 .
H(54) H(41) 3.315 .
H(54) H(42) 2.192 .
H(54) H(43) 3.404 .
H(54) H(44) 3.466 .
H(54) H(45) 2.540 .
H(54) H(46) 3.510 .
H(54) H(48) 3.316 .
H(54) H(50) 3.482 .
H(54) H(52) 1.470 .
H(54) H(52) 3.505 2_656
H(54) H(53) 1.470 .

loop_
_geom_torsion_atom_site_label_1
_geom_torsion_atom_site_label_2
_geom_torsion_atom_site_label_3
_geom_torsion_atom_site_label_4
_geom_torsion
O(1) C(1) C(2) C(3) -130.3(5)
O(1) C(1) C(2) C(9) 108.5(5)
O(1) C(1) C(2) C(15) -10.2(6)
O(2) C(1) C(2) C(3) 49.5(6)
O(2) C(1) C(2) C(9) -71.8(5)
O(2) C(1) C(2) C(15) 169.5(4)
C(1) C(2) C(3) C(4) 50.9(6)
C(1) C(2) C(3) C(8) -131.4(6)
C(1) C(2) C(9) C(10) -163.1(5)
C(1) C(2) C(9) C(14) 17.0(7)
C(1) C(2) C(15) C(16) -119.7(6)
C(1) C(2) C(15) C(20) 62.4(6)
C(3) C(2) C(9) C(10) 78.4(6)
C(3) C(2) C(9) C(14) -101.5(6)
C(9) C(2) C(3) C(4) 171.3(5)
C(9) C(2) C(3) C(8) -11.0(7)
C(3) C(2) C(15) C(16) -2.0(7)
C(3) C(2) C(15) C(20) -179.9(3)
C(15) C(2) C(3) C(4) -68.6(6)
C(15) C(2) C(3) C(8) 109.1(6)
C(9) C(2) C(15) C(16) 120.2(6)
C(9) C(2) C(15) C(20) -57.7(6)
C(15) C(2) C(9) C(10) -43.3(6)
C(15) C(2) C(9) C(14) 136.8(5)
C(2) C(3) C(4) C(5) 177.3(5)
C(2) C(3) C(8) C(7) -177.9(5)
C(4) C(3) C(8) C(7) -0.1(7)
C(8) C(3) C(4) C(5) -0.6(9)
C(3) C(4) C(5) C(6) -0.2(8)
C(4) C(5) C(6) C(7) 1.8(10)
C(5) C(6) C(7) C(8) -2.5(10)
C(6) C(7) C(8) C(3) 1.7(10)
C(2) C(9) C(10) C(11) -179.5(5)
C(2) C(9) C(14) C(13) 179.1(5)
C(10) C(9) C(14) C(13) -0.8(8)
C(14) C(9) C(10) C(11) 0.4(8)
C(10) C(11) C(12) C(13) -0.0(9)
C(11) C(12) C(13) C(14) -0.4(9)
C(12) C(13) C(14) C(9) 0.9(9)
C(2) C(15) C(16) C(17) -178.5(6)
C(2) C(15) C(20) C(19) 179.0(5)
C(16) C(15) C(20) C(19) 1.0(9)
C(20) C(15) C(16) C(17) -0.6(9)
C(15) C(16) C(17) C(18) -0.8(11)
C(16) C(17) C(18) C(19) 1.6(11)
C(17) C(18) C(19) C(20) -1.1(11)
C(18) C(19) C(20) C(15) -0.2(7)
O(3) C(21) C(22) C(23) 178.9(5)
O(3) C(21) C(22) C(29) -60.6(7)
O(3) C(21) C(22) C(35) 58.1(7)
O(4) C(21) C(22) C(23) 1.6(8)
O(4) C(21) C(22) C(29) 122.0(6)
O(4) C(21) C(22) C(35) -119.3(6)
C(21) C(22) C(23) C(24) 61.5(6)
C(21) C(22) C(23) C(28) -120.6(5)
C(21) C(22) C(29) C(30) 11.9(8)
C(21) C(22) C(29) C(34) -170.2(5)
C(21) C(22) C(35) C(36) -126.1(5)
C(21) C(22) C(35) C(40) 53.4(6)
C(23) C(22) C(29) C(30) 133.1(6)
C(23) C(22) C(29) C(34) -49.0(6)
C(29) C(22) C(23) C(24) -60.6(6)
C(29) C(22) C(23) C(28) 117.2(5)
C(23) C(22) C(35) C(36) 114.9(5)
C(23) C(22) C(35) C(40) -65.7(6)
C(35) C(22) C(23) C(24) 177.2(4)
C(35) C(22) C(23) C(28) -4.9(6)
C(29) C(22) C(35) C(36) -6.4(7)
C(29) C(22) C(35) C(40) 173.0(5)
C(35) C(22) C(29) C(30) -103.2(6)
C(35) C(22) C(29) C(34) 74.7(6)
C(22) C(23) C(24) C(25) -179.8(4)
C(22) C(23) C(28) C(27) 180.0(4)
C(24) C(23) C(28) C(27) -2.2(8)
C(28) C(23) C(24) C(25) 2.2(8)
C(23) C(24) C(25) C(26) -0.9(10)
C(24) C(25) C(26) C(27) -0.5(10)
C(25) C(26) C(27) C(28) 0.6(10)
C(26) C(27) C(28) C(23) 0.8(8)
C(22) C(29) C(30) C(31) 177.4(6)
C(22) C(29) C(34) C(33) -176.0(5)
C(30) C(29) C(34) C(33) 2.1(9)
C(34) C(29) C(30) C(31) -0.5(9)
C(29) C(30) C(31) C(32) -1.3(11)
C(30) C(31) C(32) C(33) 1.5(11)
C(31) C(32) C(33) C(34) 0.1(9)
C(32) C(33) C(34) C(29) -1.9(9)
C(22) C(35) C(36) C(37) -178.3(5)
C(22) C(35) C(40) C(39) 178.7(5)
C(36) C(35) C(40) C(39) -1.8(8)
C(40) C(35) C(36) C(37) 2.3(8)
C(35) C(36) C(37) C(38) -0.7(8)
C(36) C(37) C(38) C(39) -1.5(9)
C(37) C(38) C(39) C(40) 2.0(9)
C(38) C(39) C(40) C(35) -0.3(7)
N(1) C(41) C(42) C(43) -60.7(9)
N(1) C(41) C(42) C(44) 174.5(6)
